data_4083247
loop_
_publ_author_name
'Sasamori, Takahiro'
'Miyamoto, Hisashi'
'Sakai, Heisuke'
'Furukawa, Yukio'
'Tokitoh, Norihiro'

_publ_section_title
;
 1,2-Bis(ferrocenyl)digermene: A d&#x2212;\p Electron System Containing a
 Ge&#x2550;Ge Unit
;
_journal_issue 10
_journal_name_full Organometallics
_journal_page_first 3904
_journal_paper_doi 10.1021/om300064q
_journal_volume 31
_journal_year 2012
_chemical_formula_moiety '2(C56 H74 Fe2 Ge2), C6 H14'
_chemical_formula_sum 'C59 H81 Fe2 Ge2'
_chemical_formula_weight 1047.12
_chemical_name_systematic
; 
 ? 
;
_space_group_IT_number 2
_symmetry_cell_setting triclinic
_symmetry_Int_Tables_number 2
_symmetry_space_group_name_Hall '-P 1'
_symmetry_space_group_name_H-M 'P -1'
_atom_sites_solution_hydrogens geom
_atom_sites_solution_primary direct
_atom_sites_solution_secondary difmap
_audit_creation_method SHELXL-97
_cell_angle_alpha 72.853(2)
_cell_angle_beta 76.859(4)
_cell_angle_gamma 79.692(3)
_cell_formula_units_Z 4
_cell_length_a 12.8918(5)
_cell_length_b 18.9669(8)
_cell_length_c 23.1098(10)
_cell_measurement_temperature 103(2)
_cell_measurement_theta_max 25.0
_cell_measurement_theta_min 1.87
_cell_volume 5220.0(4)
_computing_cell_refinement HKL2000
_computing_data_collection CrystalClear
_computing_data_reduction HKL2000
_computing_molecular_graphics 'Yadokari-XG 2009 (Wakita Nemoto et al., 2009)'
_computing_publication_material 'Yadokari-XG 2009 (Wakita,Nemoto et al., 2009)'
_computing_structure_refinement 'SHELXL-97 (Sheldrick, 1997)'
_computing_structure_solution 'SHELXS-97 (Sheldrick, 1997)'
_diffrn_ambient_temperature 103(2)
_diffrn_detector_area_resol_mean 28.5714
_diffrn_measured_fraction_theta_full 0.990
_diffrn_measured_fraction_theta_max 0.990
_diffrn_measurement_device_type 'Rigaku VariMax Saturn'
_diffrn_measurement_method \w
_diffrn_radiation_monochromator Confocal
_diffrn_radiation_source 'rotating-anode X-ray tube'
_diffrn_radiation_type MoK\a
_diffrn_radiation_wavelength 0.71075
_diffrn_reflns_av_R_equivalents 0.1357
_diffrn_reflns_av_sigmaI/netI 0.1766
_diffrn_reflns_limit_h_max 15
_diffrn_reflns_limit_h_min -15
_diffrn_reflns_limit_k_max 22
_diffrn_reflns_limit_k_min -22
_diffrn_reflns_limit_l_max 27
_diffrn_reflns_limit_l_min -27
_diffrn_reflns_number 42789
_diffrn_reflns_theta_full 25.00
_diffrn_reflns_theta_max 25.00
_diffrn_reflns_theta_min 1.87
_exptl_absorpt_coefficient_mu 1.722
_exptl_absorpt_correction_T_max 0.9830
_exptl_absorpt_correction_T_min 0.9664
_exptl_absorpt_correction_type multi-scan
_exptl_absorpt_process_details 'Jacobson, R. (1998) Private communication'
_exptl_crystal_colour orange
_exptl_crystal_density_diffrn 1.332
_exptl_crystal_density_method 'not measured'
_exptl_crystal_description prism
_exptl_crystal_F_000 2204
_exptl_crystal_size_max 0.02
_exptl_crystal_size_mid 0.01
_exptl_crystal_size_min 0.01
_refine_diff_density_max 0.876
_refine_diff_density_min -0.635
_refine_diff_density_rms 0.116
_refine_ls_extinction_method none
_refine_ls_goodness_of_fit_ref 1.134
_refine_ls_hydrogen_treatment constr
_refine_ls_matrix_type full
_refine_ls_number_parameters 1165
_refine_ls_number_reflns 18218
_refine_ls_number_restraints 0
_refine_ls_restrained_S_all 1.134
_refine_ls_R_factor_all 0.1852
_refine_ls_R_factor_gt 0.0889
_refine_ls_shift/su_max 0.001
_refine_ls_shift/su_mean 0.000
_refine_ls_structure_factor_coef Fsqd
_refine_ls_weighting_details 'calc w=1/[\s^2^(Fo^2^)+(0.0000P)^2^+24.5224P] where P=(Fo^2^+2Fc^2^)/3'
_refine_ls_weighting_scheme calc
_refine_ls_wR_factor_gt 0.1278
_refine_ls_wR_factor_ref 0.1618
_reflns_number_gt 9692
_reflns_number_total 18218
_reflns_threshold_expression >2sigma(I)
_cod_data_source_file compound13.cif
_cod_data_source_block miya
_cod_database_code 4083247

loop_
_symmetry_equiv_pos_as_xyz
'x, y, z'
'-x, -y, -z'

loop_
_atom_site_label
_atom_site_type_symbol
_atom_site_fract_x
_atom_site_fract_y
_atom_site_fract_z
_atom_site_U_iso_or_equiv
_atom_site_adp_type
_atom_site_occupancy
_atom_site_symmetry_multiplicity
_atom_site_calc_flag
_atom_site_refinement_flags
Ge1 Ge 0.64354(8) 0.06328(5) 0.73367(5) 0.0330(3) Uani 1 1 d .
Ge2 Ge 0.46506(8) 0.60362(5) 0.67412(5) 0.0287(3) Uani 1 1 d .
Ge3 Ge 0.81241(8) 0.08300(5) 0.75643(5) 0.0305(3) Uani 1 1 d .
Ge4 Ge 0.28769(8) 0.55946(5) 0.71432(5) 0.0278(3) Uani 1 1 d .
Fe1 Fe 0.12401(11) 0.68105(6) 0.60173(6) 0.0291(3) Uani 1 1 d .
Fe2 Fe 0.53056(11) 0.13565(7) 0.59511(7) 0.0366(4) Uani 1 1 d .
Fe3 Fe 0.70399(11) 0.53850(7) 0.57929(6) 0.0333(4) Uani 1 1 d .
Fe4 Fe 0.77054(11) 0.27823(7) 0.78882(7) 0.0365(4) Uani 1 1 d .
C1 C 0.6050(7) -0.0348(5) 0.7414(4) 0.034(2) Uani 1 1 d .
H1 H 0.5957 -0.0388 0.7011 0.041 Uiso 1 1 calc R
H2 H 0.6611 -0.0745 0.7567 0.041 Uiso 1 1 calc R
C2 C 0.6375(7) 0.1288(4) 0.6513(4) 0.033(2) Uani 1 1 d .
C3 C 0.3834(8) 0.3683(5) 0.6233(4) 0.039(3) Uani 1 1 d .
H3 H 0.3857 0.3144 0.6409 0.058 Uiso 1 1 calc R
H4 H 0.4510 0.3841 0.6245 0.058 Uiso 1 1 calc R
H5 H 0.3732 0.3811 0.5806 0.058 Uiso 1 1 calc R
C4 C 0.0561(8) 0.4242(5) 0.8296(4) 0.036(2) Uani 1 1 d .
H6 H 0.1259 0.4081 0.8425 0.055 Uiso 1 1 calc R
H7 H 0.0403 0.3878 0.8113 0.055 Uiso 1 1 calc R
H8 H 0.0003 0.4282 0.8656 0.055 Uiso 1 1 calc R
C5 C 0.5011(8) -0.0407(5) 0.7869(4) 0.037(3) Uani 1 1 d .
C6 C 0.1818(7) 0.5943(4) 0.7808(4) 0.027(2) Uani 1 1 d .
C7 C 1.0196(8) -0.0166(5) 0.6246(4) 0.039(3) Uani 1 1 d .
H9 H 1.0337 -0.0658 0.6200 0.046 Uiso 1 1 calc R
C8 C 0.2252(7) 0.5879(4) 0.6381(4) 0.024(2) Uani 1 1 d .
C9 C 0.1337(8) 0.6002(4) 0.5588(4) 0.033(2) Uani 1 1 d .
H10 H 0.0827 0.5949 0.5369 0.039 Uiso 1 1 calc R
C10 C 0.6907(7) 0.2406(5) 0.7388(5) 0.036(2) Uani 1 1 d .
H11 H 0.6990 0.2545 0.6951 0.044 Uiso 1 1 calc R
C11 C 0.6313(7) 0.2412(5) 0.8395(5) 0.038(3) Uani 1 1 d .
H12 H 0.5921 0.2546 0.8756 0.046 Uiso 1 1 calc R
C12 C 0.1971(8) 0.6501(5) 0.8066(4) 0.033(2) Uani 1 1 d .
C13 C 0.3402(7) 0.4276(4) 0.8132(4) 0.029(2) Uani 1 1 d .
C14 C 0.6926(8) 0.1159(5) 0.5934(4) 0.034(2) Uani 1 1 d .
H13 H 0.7384 0.0722 0.5880 0.041 Uiso 1 1 calc R
C15 C 0.5436(7) 0.5394(4) 0.6230(4) 0.029(2) Uani 1 1 d .
C16 C 0.9281(8) 0.2972(5) 0.7663(5) 0.039(3) Uani 1 1 d .
H14 H 0.9873 0.2661 0.7505 0.047 Uiso 1 1 calc R
C17 C 0.2777(7) 0.6338(4) 0.5821(4) 0.031(2) Uani 1 1 d .
H15 H 0.3402 0.6563 0.5779 0.037 Uiso 1 1 calc R
C18 C 0.8221(7) -0.0329(4) 0.8781(4) 0.031(2) Uani 1 1 d .
C19 C 0.5966(7) 0.2315(5) 0.5732(5) 0.037(3) Uani 1 1 d .
H16 H 0.5663 0.2790 0.5522 0.045 Uiso 1 1 calc R
C20 C 0.7646(8) 0.6286(6) 0.5832(6) 0.051(3) Uani 1 1 d .
H17 H 0.7246 0.6684 0.5989 0.062 Uiso 1 1 calc R
C21 C 0.1339(7) 0.5687(4) 0.6226(4) 0.029(2) Uani 1 1 d .
H18 H 0.0818 0.5395 0.6508 0.035 Uiso 1 1 calc R
C22 C -0.0219(8) 0.7187(5) 0.6453(4) 0.035(3) Uani 1 1 d .
H19 H -0.0762 0.6890 0.6701 0.043 Uiso 1 1 calc R
C23 C 1.0438(8) -0.1334(5) 0.9702(4) 0.036(2) Uani 1 1 d .
H20 H 0.9945 -0.1707 0.9959 0.044 Uiso 1 1 calc R
C24 C 1.0519(7) 0.0826(5) 0.7809(4) 0.036(2) Uani 1 1 d .
H21 H 1.0045 0.1160 0.7527 0.044 Uiso 1 1 calc R
C25 C 0.5403(7) 0.7361(5) 0.6614(4) 0.033(2) Uani 1 1 d .
C26 C 0.3389(7) 0.3533(5) 0.8474(4) 0.032(2) Uani 1 1 d .
H22 H 0.3522 0.3402 0.8883 0.038 Uiso 1 1 calc R
C27 C 1.0920(8) 0.1301(5) 0.8127(5) 0.046(3) Uani 1 1 d .
H23 H 1.1409 0.0987 0.8394 0.069 Uiso 1 1 calc R
H24 H 1.0307 0.1530 0.8376 0.069 Uiso 1 1 calc R
H25 H 1.1299 0.1691 0.7815 0.069 Uiso 1 1 calc R
C28 C 0.6862(8) -0.1208(5) 0.8919(5) 0.048(3) Uani 1 1 d .
H26 H 0.7334 -0.1392 0.8585 0.072 Uiso 1 1 calc R
H27 H 0.6113 -0.1220 0.8904 0.072 Uiso 1 1 calc R
H28 H 0.7024 -0.1522 0.9316 0.072 Uiso 1 1 calc R
C29 C 0.9769(7) -0.1224(5) 0.7575(4) 0.039(3) Uani 1 1 d .
H29 H 1.0382 -0.1396 0.7291 0.059 Uiso 1 1 calc R
H30 H 0.9432 -0.1652 0.7858 0.059 Uiso 1 1 calc R
H31 H 1.0016 -0.0956 0.7812 0.059 Uiso 1 1 calc R
C30 C 0.8768(8) 0.0211(5) 0.8294(4) 0.034(2) Uani 1 1 d .
C31 C 0.3053(7) 0.3208(5) 0.7634(4) 0.032(2) Uani 1 1 d .
H32 H 0.2953 0.2840 0.7455 0.039 Uiso 1 1 calc R
C32 C 0.8950(8) -0.0703(5) 0.7207(4) 0.038(2) Uani 1 1 d .
H33 H 0.8349 -0.0519 0.7506 0.045 Uiso 1 1 calc R
C33 C 0.2228(7) 0.6410(5) 0.5334(4) 0.033(2) Uani 1 1 d .
H34 H 0.2422 0.6681 0.4917 0.040 Uiso 1 1 calc R
C34 C 0.0784(8) 0.7907(4) 0.5629(5) 0.035(2) Uani 1 1 d .
H35 H 0.1043 0.8182 0.5221 0.042 Uiso 1 1 calc R
C36 C 0.5790(7) 0.2010(5) 0.6373(4) 0.035(2) Uani 1 1 d .
H36 H 0.5349 0.2248 0.6668 0.041 Uiso 1 1 calc R
C37 C -0.0425(9) 0.6414(6) 0.9412(5) 0.051(3) Uani 1 1 d .
H37 H -0.0926 0.6026 0.9541 0.061 Uiso 1 1 calc R
C38 C 0.0590(7) 0.5009(5) 0.7816(4) 0.031(2) Uani 1 1 d .
H38 H 0.1150 0.4954 0.7449 0.037 Uiso 1 1 calc R
C39 C 0.6518(7) 0.4377(5) 0.5955(4) 0.035(2) Uani 1 1 d .
H39 H 0.6957 0.3914 0.5978 0.042 Uiso 1 1 calc R
C40 C 0.3987(8) 0.1598(6) 0.5543(5) 0.049(3) Uani 1 1 d .
H40 H 0.3775 0.2061 0.5273 0.059 Uiso 1 1 calc R
C41 C 0.9521(7) 0.2072(5) 0.6401(4) 0.034(2) Uani 1 1 d .
H41 H 0.9116 0.2080 0.6824 0.041 Uiso 1 1 calc R
C42 C 0.5558(7) 0.6087(5) 0.7307(4) 0.036(2) Uani 1 1 d .
H42 H 0.5164 0.5976 0.7738 0.043 Uiso 1 1 calc R
H43 H 0.6219 0.5730 0.7280 0.043 Uiso 1 1 calc R
C43 C 0.8444(7) 0.5581(5) 0.5188(5) 0.038(3) Uani 1 1 d .
H44 H 0.8688 0.5410 0.4827 0.045 Uiso 1 1 calc R
C44 C 0.4658(8) 0.1004(5) 0.5370(5) 0.043(3) Uani 1 1 d .
H45 H 0.4973 0.0992 0.4959 0.052 Uiso 1 1 calc R
C45 C 0.8827(8) 0.2553(5) 0.5937(4) 0.039(3) Uani 1 1 d .
H46 H 0.9234 0.2595 0.5517 0.059 Uiso 1 1 calc R
H47 H 0.8628 0.3049 0.6006 0.059 Uiso 1 1 calc R
H48 H 0.8177 0.2323 0.5991 0.059 Uiso 1 1 calc R
C46 C 0.3607(8) 0.0131(5) 0.8623(5) 0.047(3) Uani 1 1 d .
H49 H 0.3275 -0.0319 0.8689 0.070 Uiso 1 1 calc R
H50 H 0.3100 0.0570 0.8492 0.070 Uiso 1 1 calc R
H51 H 0.3798 0.0136 0.9009 0.070 Uiso 1 1 calc R
C47 C 0.5133(7) 0.0865(5) 0.7917(4) 0.038(3) Uani 1 1 d .
H52 H 0.5314 0.0986 0.8268 0.045 Uiso 1 1 calc R
H53 H 0.4656 0.1287 0.7709 0.045 Uiso 1 1 calc R
C48 C 0.5825(7) 0.6887(5) 0.7084(5) 0.034(2) Uani 1 1 d .
C49 C 0.0597(8) 0.7377(5) 0.6669(5) 0.039(3) Uani 1 1 d .
H54 H 0.0710 0.7229 0.7083 0.047 Uiso 1 1 calc R
C50 C 0.3195(7) 0.2985(5) 0.8249(4) 0.030(2) Uani 1 1 d .
C51 C 0.2909(7) 0.4073(4) 0.6606(4) 0.031(2) Uani 1 1 d .
H55 H 0.2886 0.4620 0.6407 0.037 Uiso 1 1 calc R
C53 C 0.7999(8) 0.3494(5) 0.8328(5) 0.045(3) Uani 1 1 d .
H56 H 0.7573 0.3596 0.8694 0.054 Uiso 1 1 calc R
C54 C 0.3050(7) 0.3939(4) 0.7273(4) 0.027(2) Uani 1 1 d .
C55 C 0.4533(8) -0.1123(5) 0.8000(5) 0.046(3) Uani 1 1 d .
H57 H 0.5014 -0.1541 0.8198 0.069 Uiso 1 1 calc R
H58 H 0.4444 -0.1196 0.7612 0.069 Uiso 1 1 calc R
H59 H 0.3833 -0.1098 0.8274 0.069 Uiso 1 1 calc R
C56 C 1.1447(7) 0.0456(5) 0.7429(5) 0.046(3) Uani 1 1 d .
H60 H 1.1912 0.0116 0.7700 0.070 Uiso 1 1 calc R
H61 H 1.1860 0.0835 0.7127 0.070 Uiso 1 1 calc R
H62 H 1.1172 0.0176 0.7213 0.070 Uiso 1 1 calc R
C57 C 0.4710(7) 0.7094(5) 0.6304(4) 0.035(2) Uani 1 1 d .
H63 H 0.5026 0.7155 0.5862 0.042 Uiso 1 1 calc R
H64 H 0.3983 0.7375 0.6339 0.042 Uiso 1 1 calc R
C58 C 0.2939(8) 0.6949(5) 0.7829(4) 0.036(3) Uani 1 1 d .
H65 H 0.3451 0.6721 0.7520 0.044 Uiso 1 1 calc R
C59 C 0.9848(8) -0.0783(5) 0.9231(4) 0.033(2) Uani 1 1 d .
C60 C 0.5594(8) 0.8169(5) 0.6350(4) 0.043(3) Uani 1 1 d .
H66 H 0.5979 0.8308 0.6612 0.064 Uiso 1 1 calc R
H67 H 0.4903 0.8483 0.6334 0.064 Uiso 1 1 calc R
H68 H 0.6023 0.8240 0.5933 0.064 Uiso 1 1 calc R
C61 C 0.1809(8) 0.2227(5) 0.8970(4) 0.044(3) Uani 1 1 d .
H69 H 0.1659 0.2552 0.9247 0.066 Uiso 1 1 calc R
H70 H 0.1665 0.1723 0.9208 0.066 Uiso 1 1 calc R
H71 H 0.1349 0.2415 0.8659 0.066 Uiso 1 1 calc R
C62 C 0.6203(7) 0.4879(5) 0.5413(4) 0.032(2) Uani 1 1 d .
H72 H 0.6394 0.4812 0.5010 0.039 Uiso 1 1 calc R
C63 C 0.0873(8) 0.5595(5) 0.8066(4) 0.031(2) Uani 1 1 d .
C64 C 0.7509(7) 0.1776(5) 0.7748(4) 0.030(2) Uani 1 1 d .
C65 C 0.7141(7) 0.1797(4) 0.8385(4) 0.033(2) Uani 1 1 d .
H73 H 0.7400 0.1464 0.8732 0.039 Uiso 1 1 calc R
C66 C 0.7862(8) 0.3878(5) 0.7718(5) 0.043(3) Uani 1 1 d .
H74 H 0.7330 0.4284 0.7607 0.052 Uiso 1 1 calc R
C67 C 1.1441(8) -0.1752(5) 0.9392(5) 0.054(3) Uani 1 1 d .
H75 H 1.1250 -0.1938 0.9082 0.080 Uiso 1 1 calc R
H76 H 1.1724 -0.2170 0.9704 0.080 Uiso 1 1 calc R
H77 H 1.1987 -0.1413 0.9193 0.080 Uiso 1 1 calc R
C68 C 0.2981(8) 0.2214(5) 0.8651(5) 0.038(3) Uani 1 1 d .
H78 H 0.3110 0.1876 0.8375 0.045 Uiso 1 1 calc R
C69 C 0.6672(8) 0.1795(5) 0.5452(5) 0.040(3) Uani 1 1 d .
H79 H 0.6928 0.1858 0.5022 0.048 Uiso 1 1 calc R
C70 C 0.4610(7) 0.0140(5) 0.8130(4) 0.032(2) Uani 1 1 d .
C71 C 0.8642(8) 0.3559(5) 0.7306(5) 0.041(3) Uani 1 1 d .
H80 H 0.8729 0.3708 0.6869 0.049 Uiso 1 1 calc R
C72 C 0.0180(8) 0.5755(5) 0.8570(5) 0.043(3) Uani 1 1 d .
H81 H -0.0435 0.5499 0.8741 0.051 Uiso 1 1 calc R
C73 C 0.2898(8) 0.4835(5) 0.9051(4) 0.041(3) Uani 1 1 d .
H82 H 0.2176 0.5019 0.8961 0.062 Uiso 1 1 calc R
H83 H 0.3118 0.5171 0.9239 0.062 Uiso 1 1 calc R
H84 H 0.2895 0.4337 0.9336 0.062 Uiso 1 1 calc R
C74 C 0.6052(7) 0.4696(5) 0.6455(4) 0.034(2) Uani 1 1 d .
H85 H 0.6136 0.4481 0.6871 0.041 Uiso 1 1 calc R
C75 C 0.7047(8) -0.0399(5) 0.8845(5) 0.039(3) Uani 1 1 d .
H86 H 0.6808 -0.0083 0.8457 0.046 Uiso 1 1 calc R
C76 C 0.4182(8) 0.0653(5) 0.6422(5) 0.042(3) Uani 1 1 d .
H87 H 0.4118 0.0373 0.6841 0.050 Uiso 1 1 calc R
C77 C 0.9727(7) 0.1269(5) 0.6369(4) 0.031(2) Uani 1 1 d .
C78 C 0.1225(8) 0.7833(5) 0.6153(5) 0.036(3) Uani 1 1 d .
H88 H 0.1832 0.8049 0.6160 0.044 Uiso 1 1 calc R
C79 C 0.4844(8) 0.4572(5) 0.8569(4) 0.042(3) Uani 1 1 d .
H89 H 0.4882 0.4089 0.8876 0.063 Uiso 1 1 calc R
H90 H 0.5045 0.4946 0.8725 0.063 Uiso 1 1 calc R
H91 H 0.5339 0.4534 0.8186 0.063 Uiso 1 1 calc R
C80 C 0.5556(7) 0.5497(5) 0.5586(4) 0.033(2) Uani 1 1 d .
H92 H 0.5247 0.5918 0.5311 0.039 Uiso 1 1 calc R
C81 C 1.0468(8) 0.1106(5) 0.5874(4) 0.037(2) Uani 1 1 d .
H93 H 1.0800 0.1499 0.5568 0.044 Uiso 1 1 calc R
C82 C 0.3676(8) 0.1385(6) 0.6197(5) 0.046(3) Uani 1 1 d .
H94 H 0.3213 0.1681 0.6441 0.055 Uiso 1 1 calc R
C83 C 1.2561(8) -0.0291(5) 0.5574(5) 0.053(3) Uani 1 1 d .
H95 H 1.3087 -0.0468 0.5253 0.079 Uiso 1 1 calc R
H96 H 1.2314 -0.0718 0.5906 0.079 Uiso 1 1 calc R
H97 H 1.2894 0.0014 0.5740 0.079 Uiso 1 1 calc R
C84 C 0.6554(8) 0.7063(5) 0.7430(4) 0.043(3) Uani 1 1 d .
H98 H 0.6689 0.7583 0.7256 0.065 Uiso 1 1 calc R
H99 H 0.7235 0.6738 0.7394 0.065 Uiso 1 1 calc R
H100 H 0.6214 0.6984 0.7865 0.065 Uiso 1 1 calc R
C85 C 0.4797(8) 0.0417(5) 0.5908(5) 0.047(3) Uani 1 1 d .
H101 H 0.5225 -0.0048 0.5920 0.057 Uiso 1 1 calc R
C86 C -0.0113(8) 0.7500(5) 0.5816(4) 0.035(2) Uani 1 1 d .
H102 H -0.0558 0.7449 0.5558 0.042 Uiso 1 1 calc R
C87 C 0.2616(7) 0.7762(5) 0.7498(5) 0.039(3) Uani 1 1 d .
H103 H 0.2123 0.8006 0.7791 0.058 Uiso 1 1 calc R
H104 H 0.2261 0.7780 0.7161 0.058 Uiso 1 1 calc R
H105 H 0.3259 0.8019 0.7332 0.058 Uiso 1 1 calc R
C89 C 0.0124(10) 0.6304(7) 0.9946(5) 0.070(4) Uani 1 1 d .
H106 H 0.0625 0.6675 0.9841 0.105 Uiso 1 1 calc R
H107 H 0.0519 0.5804 1.0035 0.105 Uiso 1 1 calc R
H108 H -0.0414 0.6362 1.0309 0.105 Uiso 1 1 calc R
C90 C 0.9200(7) 0.0709(5) 0.6818(4) 0.035(2) Uani 1 1 d .
C91 C 1.1935(10) 0.0778(6) 0.4767(5) 0.082(4) Uani 1 1 d .
H109 H 1.1307 0.1056 0.4597 0.123 Uiso 1 1 calc R
H110 H 1.2438 0.0572 0.4454 0.123 Uiso 1 1 calc R
H111 H 1.2288 0.1110 0.4893 0.123 Uiso 1 1 calc R
C92 C 0.3695(8) 0.4800(5) 0.8444(4) 0.033(2) Uani 1 1 d .
H112 H 0.3664 0.5310 0.8156 0.039 Uiso 1 1 calc R
C93 C 0.8483(8) -0.1132(5) 0.6879(5) 0.045(3) Uani 1 1 d .
H113 H 0.9063 -0.1339 0.6597 0.067 Uiso 1 1 calc R
H114 H 0.7962 -0.0795 0.6645 0.067 Uiso 1 1 calc R
H115 H 0.8126 -0.1537 0.7185 0.067 Uiso 1 1 calc R
C96 C 0.9856(7) 0.0257(4) 0.8291(4) 0.028(2) Uani 1 1 d .
C97 C 1.0343(8) -0.0240(5) 0.8758(4) 0.033(2) Uani 1 1 d .
H116 H 1.1071 -0.0203 0.8751 0.040 Uiso 1 1 calc R
C98 C 0.3690(8) 0.1893(5) 0.9120(5) 0.048(3) Uani 1 1 d .
H117 H 0.4442 0.1863 0.8911 0.072 Uiso 1 1 calc R
H118 H 0.3514 0.1394 0.9356 0.072 Uiso 1 1 calc R
H119 H 0.3576 0.2211 0.9400 0.072 Uiso 1 1 calc R
C99 C 0.8769(8) -0.0793(5) 0.9236(4) 0.036(2) Uani 1 1 d .
H120 H 0.8384 -0.1135 0.9567 0.043 Uiso 1 1 calc R
C100 C 0.8876(8) 0.2932(5) 0.8298(5) 0.045(3) Uani 1 1 d .
H121 H 0.9147 0.2591 0.8638 0.054 Uiso 1 1 calc R
C102 C 1.1600(9) 0.0177(6) 0.5298(5) 0.056(3) Uani 1 1 d .
H122 H 1.1286 -0.0161 0.5141 0.067 Uiso 1 1 calc R
C103 C 0.9445(8) -0.0020(5) 0.6749(4) 0.037(3) Uani 1 1 d .
C105 C 0.3541(8) 0.6907(5) 0.8347(5) 0.046(3) Uani 1 1 d .
H123 H 0.4210 0.7130 0.8167 0.069 Uiso 1 1 calc R
H124 H 0.3704 0.6386 0.8569 0.069 Uiso 1 1 calc R
H125 H 0.3089 0.7178 0.8634 0.069 Uiso 1 1 calc R
C108 C -0.1095(9) 0.7142(6) 0.9266(5) 0.059(3) Uani 1 1 d .
H126 H -0.0632 0.7540 0.9108 0.089 Uiso 1 1 calc R
H127 H -0.1591 0.7212 0.9641 0.089 Uiso 1 1 calc R
H128 H -0.1506 0.7154 0.8954 0.089 Uiso 1 1 calc R
C109 C 0.6171(8) 0.2787(5) 0.7791(5) 0.041(3) Uani 1 1 d .
H129 H 0.5677 0.3215 0.7672 0.050 Uiso 1 1 calc R
C115 C 0.6352(8) -0.0112(5) 0.9379(5) 0.048(3) Uani 1 1 d .
H130 H 0.6618 -0.0376 0.9761 0.073 Uiso 1 1 calc R
H131 H 0.5607 -0.0200 0.9425 0.073 Uiso 1 1 calc R
H132 H 0.6386 0.0421 0.9294 0.073 Uiso 1 1 calc R
C116 C 0.1237(8) 0.6665(5) 0.8567(5) 0.043(3) Uani 1 1 d .
H133 H 0.1345 0.7047 0.8729 0.052 Uiso 1 1 calc R
C119 C 1.0742(8) 0.0387(5) 0.5811(5) 0.043(3) Uani 1 1 d .
C121 C 0.1844(8) 0.3837(5) 0.6591(5) 0.040(3) Uani 1 1 d .
H134 H 0.1700 0.4014 0.6171 0.060 Uiso 1 1 calc R
H135 H 0.1264 0.4051 0.6868 0.060 Uiso 1 1 calc R
H136 H 0.1885 0.3294 0.6726 0.060 Uiso 1 1 calc R
C126 C -0.0501(8) 0.5249(5) 0.7612(4) 0.041(3) Uani 1 1 d .
H137 H -0.1065 0.5284 0.7970 0.061 Uiso 1 1 calc R
H138 H -0.0645 0.4881 0.7427 0.061 Uiso 1 1 calc R
H139 H -0.0490 0.5734 0.7307 0.061 Uiso 1 1 calc R
C132 C 0.3185(7) 0.4496(5) 0.7523(4) 0.030(2) Uani 1 1 d .
C150 C 0.0353(8) 0.6282(6) 0.8836(5) 0.046(3) Uani 1 1 d .
C151 C 0.7821(8) 0.6254(5) 0.5223(5) 0.038(3) Uani 1 1 d .
H140 H 0.7563 0.6623 0.4892 0.046 Uiso 1 1 calc R
C154 C 1.0551(7) 0.2417(5) 0.6297(5) 0.041(3) Uani 1 1 d .
H141 H 1.1010 0.2102 0.6582 0.061 Uiso 1 1 calc R
H142 H 1.0375 0.2912 0.6369 0.061 Uiso 1 1 calc R
H143 H 1.0930 0.2460 0.5871 0.061 Uiso 1 1 calc R
C152 C 0.8648(8) 0.5200(6) 0.5778(5) 0.052(3) Uani 1 1 d .
H144 H 0.9052 0.4725 0.5886 0.062 Uiso 1 1 calc R
C153 C 0.8160(9) 0.5633(7) 0.6177(5) 0.056(3) Uani 1 1 d .
H145 H 0.8170 0.5511 0.6605 0.067 Uiso 1 1 calc R
C155 C 1.0760(10) -0.0977(6) 1.0130(5) 0.065(4) Uani 1 1 d .
H146 H 1.1257 -0.0615 0.9891 0.097 Uiso 1 1 calc R
H147 H 1.1112 -0.1361 1.0437 0.097 Uiso 1 1 calc R
H148 H 1.0120 -0.0724 1.0341 0.097 Uiso 1 1 calc R
C156 C 0.4372(10) 0.7102(7) 0.9852(6) 0.070(4) Uani 1 1 d .
H149 H 0.4254 0.6791 1.0283 0.084 Uiso 1 1 calc R
H150 H 0.3839 0.7006 0.9645 0.084 Uiso 1 1 calc R
C157 C 0.6838(10) 0.5812(8) 0.9245(6) 0.082(4) Uani 1 1 d .
H151 H 0.7002 0.6108 0.8811 0.098 Uiso 1 1 calc R
H152 H 0.7327 0.5925 0.9472 0.098 Uiso 1 1 calc R
C158 C 0.5660(9) 0.6067(7) 0.9526(6) 0.070(4) Uani 1 1 d .
H153 H 0.5171 0.5987 0.9283 0.084 Uiso 1 1 calc R
H154 H 0.5478 0.5753 0.9952 0.084 Uiso 1 1 calc R
C159 C 0.4161(10) 0.7931(7) 0.9859(6) 0.075(4) Uani 1 1 d .
H155 H 0.4715 0.8044 1.0035 0.113 Uiso 1 1 calc R
H156 H 0.3455 0.8026 1.0110 0.113 Uiso 1 1 calc R
H157 H 0.4179 0.8247 0.9437 0.113 Uiso 1 1 calc R
C160 C 0.7073(10) 0.4995(8) 0.9263(6) 0.082(4) Uani 1 1 d .
H158 H 0.6756 0.4699 0.9669 0.123 Uiso 1 1 calc R
H159 H 0.7851 0.4854 0.9187 0.123 Uiso 1 1 calc R
H160 H 0.6765 0.4906 0.8945 0.123 Uiso 1 1 calc R
C161 C 0.5475(11) 0.6865(7) 0.9536(6) 0.081(4) Uani 1 1 d .
H161 H 0.5598 0.7179 0.9106 0.097 Uiso 1 1 calc R
H162 H 0.6009 0.6953 0.9746 0.097 Uiso 1 1 calc R

loop_
_atom_site_aniso_label
_atom_site_aniso_U_11
_atom_site_aniso_U_22
_atom_site_aniso_U_33
_atom_site_aniso_U_23
_atom_site_aniso_U_13
_atom_site_aniso_U_12
Ge1 0.0366(7) 0.0214(5) 0.0385(7) -0.0064(5) -0.0037(5) -0.0041(5)
Ge2 0.0340(6) 0.0200(5) 0.0321(6) -0.0074(4) -0.0033(5) -0.0061(4)
Ge3 0.0344(6) 0.0202(5) 0.0338(6) -0.0051(4) -0.0018(5) -0.0046(4)
Ge4 0.0331(6) 0.0203(5) 0.0289(6) -0.0062(4) -0.0019(5) -0.0060(4)
Fe1 0.0333(8) 0.0194(6) 0.0341(8) -0.0091(6) -0.0034(7) -0.0019(6)
Fe2 0.0363(9) 0.0292(7) 0.0397(9) -0.0040(7) -0.0025(7) -0.0071(6)
Fe3 0.0322(8) 0.0298(7) 0.0352(9) -0.0068(6) -0.0017(7) -0.0056(6)
Fe4 0.0416(9) 0.0241(7) 0.0430(9) -0.0084(7) -0.0035(7) -0.0082(6)
C1 0.032(6) 0.027(5) 0.037(6) -0.005(4) -0.001(5) -0.001(4)
C2 0.039(6) 0.018(5) 0.037(6) 0.004(4) -0.004(5) -0.013(4)
C3 0.058(7) 0.022(5) 0.034(6) -0.010(4) -0.002(5) -0.003(5)
C4 0.043(6) 0.027(5) 0.030(6) 0.001(4) 0.000(5) -0.007(5)
C5 0.053(7) 0.021(5) 0.042(6) -0.005(5) -0.015(6) -0.015(5)
C6 0.046(6) 0.023(5) 0.012(5) -0.004(4) -0.010(5) 0.001(4)
C7 0.045(7) 0.038(6) 0.037(6) -0.026(5) -0.004(5) 0.011(5)
C8 0.033(6) 0.019(4) 0.021(5) -0.009(4) -0.002(4) -0.003(4)
C9 0.048(7) 0.024(5) 0.031(6) -0.011(4) -0.015(5) -0.002(5)
C10 0.031(6) 0.027(5) 0.047(7) -0.005(5) 0.002(5) -0.012(4)
C11 0.035(6) 0.031(5) 0.047(7) -0.013(5) 0.006(5) -0.008(5)
C12 0.037(6) 0.027(5) 0.038(6) -0.013(5) -0.003(5) -0.006(4)
C13 0.023(5) 0.022(5) 0.041(6) -0.011(4) 0.000(5) -0.001(4)
C14 0.042(6) 0.023(5) 0.032(6) 0.002(4) -0.006(5) -0.007(4)
C15 0.041(6) 0.014(4) 0.027(6) 0.000(4) -0.004(5) -0.001(4)
C16 0.035(6) 0.028(5) 0.054(7) -0.013(5) 0.004(6) -0.010(5)
C17 0.036(6) 0.022(5) 0.033(6) -0.011(4) 0.003(5) -0.006(4)
C18 0.037(6) 0.019(5) 0.035(6) -0.009(4) 0.001(5) -0.007(4)
C19 0.035(6) 0.032(5) 0.044(7) -0.006(5) -0.009(5) -0.005(5)
C20 0.025(6) 0.058(7) 0.081(10) -0.042(7) 0.012(6) -0.020(5)
C21 0.035(6) 0.022(5) 0.031(6) -0.008(4) 0.003(5) -0.013(4)
C22 0.037(6) 0.023(5) 0.037(6) -0.003(5) 0.006(5) -0.005(4)
C23 0.035(6) 0.029(5) 0.036(6) 0.003(5) -0.006(5) -0.002(5)
C24 0.034(6) 0.031(5) 0.037(6) 0.003(5) -0.004(5) -0.009(5)
C25 0.036(6) 0.021(5) 0.040(6) -0.013(5) 0.004(5) -0.007(4)
C26 0.042(6) 0.028(5) 0.021(5) 0.005(4) -0.008(5) -0.006(4)
C27 0.050(7) 0.041(6) 0.045(7) -0.001(5) -0.012(6) -0.012(5)
C28 0.051(7) 0.035(6) 0.051(7) -0.002(5) -0.007(6) -0.007(5)
C29 0.041(6) 0.031(5) 0.040(6) -0.009(5) 0.000(5) 0.000(5)
C30 0.034(6) 0.028(5) 0.038(6) -0.005(5) -0.004(5) -0.003(4)
C31 0.044(6) 0.020(5) 0.031(6) -0.006(4) 0.000(5) -0.010(4)
C32 0.039(6) 0.031(5) 0.040(6) -0.005(5) -0.010(5) 0.000(5)
C33 0.044(6) 0.025(5) 0.032(6) -0.016(4) -0.003(5) 0.001(5)
C34 0.047(7) 0.015(4) 0.039(6) -0.009(4) -0.006(5) 0.008(4)
C36 0.040(6) 0.031(5) 0.033(6) -0.004(5) -0.009(5) -0.009(5)
C37 0.052(7) 0.048(7) 0.053(8) -0.025(6) -0.003(6) 0.006(6)
C38 0.030(6) 0.031(5) 0.029(6) -0.006(4) -0.003(5) -0.002(4)
C39 0.036(6) 0.028(5) 0.043(7) -0.010(5) -0.008(5) -0.003(4)
C40 0.039(7) 0.036(6) 0.061(8) 0.008(6) -0.011(6) -0.014(5)
C41 0.033(6) 0.035(5) 0.028(6) -0.002(5) -0.001(5) -0.007(5)
C42 0.038(6) 0.027(5) 0.042(6) -0.014(5) -0.001(5) -0.005(4)
C43 0.030(6) 0.042(6) 0.038(7) -0.008(5) 0.003(5) -0.010(5)
C44 0.043(7) 0.044(6) 0.044(7) -0.007(5) -0.014(6) -0.009(5)
C45 0.042(6) 0.028(5) 0.045(7) -0.004(5) -0.011(5) 0.001(5)
C46 0.044(7) 0.032(6) 0.053(7) -0.013(5) 0.008(6) 0.005(5)
C47 0.040(6) 0.030(5) 0.040(6) -0.010(5) 0.000(5) -0.008(5)
C48 0.034(6) 0.030(5) 0.041(6) -0.012(5) -0.007(5) -0.008(4)
C49 0.041(7) 0.037(6) 0.044(7) -0.028(5) -0.012(6) 0.014(5)
C50 0.032(6) 0.025(5) 0.032(6) -0.003(4) -0.006(5) -0.003(4)
C51 0.051(7) 0.016(4) 0.031(6) -0.002(4) -0.018(5) -0.008(4)
C53 0.055(7) 0.041(6) 0.050(7) -0.024(6) -0.012(6) -0.012(5)
C54 0.028(5) 0.020(5) 0.028(5) -0.008(4) 0.003(4) 0.001(4)
C55 0.050(7) 0.037(6) 0.051(7) -0.008(5) -0.011(6) -0.012(5)
C56 0.033(6) 0.046(6) 0.051(7) -0.007(5) 0.006(5) -0.008(5)
C57 0.035(6) 0.032(5) 0.039(6) -0.018(5) 0.004(5) -0.003(4)
C58 0.047(7) 0.025(5) 0.041(6) -0.022(5) -0.002(5) -0.001(5)
C59 0.044(7) 0.027(5) 0.026(6) -0.006(4) -0.006(5) -0.006(5)
C60 0.059(7) 0.038(6) 0.039(6) -0.014(5) -0.012(6) -0.015(5)
C61 0.053(7) 0.031(5) 0.036(6) 0.009(5) -0.004(6) -0.015(5)
C62 0.026(6) 0.034(5) 0.038(6) -0.016(5) 0.005(5) -0.008(4)
C63 0.039(6) 0.021(5) 0.032(6) -0.005(4) -0.006(5) -0.004(4)
C64 0.047(6) 0.023(5) 0.021(5) -0.008(4) 0.003(5) -0.012(4)
C65 0.041(6) 0.018(5) 0.034(6) -0.004(4) 0.003(5) -0.007(4)
C66 0.044(7) 0.020(5) 0.069(8) -0.010(5) -0.010(6) -0.012(5)
C67 0.048(7) 0.036(6) 0.071(9) -0.004(6) -0.016(6) 0.001(5)
C68 0.042(7) 0.025(5) 0.042(6) -0.006(5) -0.002(5) -0.006(5)
C69 0.044(7) 0.041(6) 0.032(6) -0.010(5) 0.009(5) -0.018(5)
C70 0.037(6) 0.025(5) 0.031(6) -0.005(4) -0.009(5) 0.001(4)
C71 0.057(7) 0.024(5) 0.036(6) 0.006(5) -0.014(6) -0.010(5)
C72 0.040(7) 0.047(6) 0.037(7) -0.016(5) 0.005(5) -0.002(5)
C73 0.057(7) 0.032(5) 0.032(6) -0.011(5) -0.002(5) -0.001(5)
C74 0.042(6) 0.030(5) 0.027(6) -0.007(4) 0.004(5) -0.013(5)
C75 0.037(6) 0.032(5) 0.040(7) 0.001(5) -0.003(5) -0.010(5)
C76 0.033(6) 0.046(6) 0.043(7) 0.002(5) -0.009(6) -0.018(5)
C77 0.038(6) 0.030(5) 0.028(6) -0.012(4) -0.010(5) 0.001(4)
C78 0.029(6) 0.027(5) 0.058(7) -0.025(5) -0.008(6) 0.003(4)
C79 0.058(8) 0.036(6) 0.033(6) -0.004(5) -0.018(6) -0.007(5)
C80 0.030(6) 0.028(5) 0.042(6) -0.007(5) -0.009(5) -0.008(4)
C81 0.041(6) 0.047(6) 0.018(5) -0.004(5) -0.007(5) -0.002(5)
C82 0.038(7) 0.046(6) 0.055(8) -0.016(6) -0.010(6) -0.004(5)
C83 0.051(7) 0.035(6) 0.059(8) -0.013(6) 0.017(6) -0.005(5)
C84 0.048(7) 0.046(6) 0.040(7) -0.018(5) -0.004(6) -0.014(5)
C85 0.038(7) 0.036(6) 0.067(8) -0.012(6) -0.010(6) -0.008(5)
C86 0.036(6) 0.029(5) 0.037(6) -0.005(5) -0.008(5) -0.004(5)
C87 0.036(6) 0.034(5) 0.053(7) -0.021(5) -0.007(5) -0.007(5)
C89 0.074(9) 0.070(8) 0.056(9) -0.028(7) 0.012(7) 0.003(7)
C90 0.035(6) 0.027(5) 0.040(6) -0.010(5) -0.002(5) -0.001(4)
C91 0.096(11) 0.065(8) 0.051(8) 0.002(7) 0.014(8) 0.015(8)
C92 0.051(7) 0.024(5) 0.025(5) -0.007(4) -0.016(5) 0.003(5)
C93 0.051(7) 0.030(5) 0.051(7) -0.016(5) 0.001(6) -0.003(5)
C96 0.039(6) 0.018(4) 0.028(6) -0.006(4) -0.003(5) -0.009(4)
C97 0.032(6) 0.029(5) 0.037(6) -0.011(5) 0.006(5) -0.008(4)
C98 0.050(7) 0.031(6) 0.053(7) 0.001(5) -0.004(6) -0.010(5)
C99 0.039(7) 0.030(5) 0.033(6) -0.004(5) 0.000(5) -0.008(5)
C100 0.047(7) 0.032(6) 0.060(8) -0.022(5) -0.003(6) -0.008(5)
C102 0.052(8) 0.047(7) 0.051(8) -0.014(6) 0.012(6) 0.011(6)
C103 0.043(6) 0.034(6) 0.033(6) -0.012(5) -0.005(5) 0.002(5)
C105 0.054(7) 0.043(6) 0.049(7) -0.019(5) -0.015(6) -0.007(5)
C108 0.058(8) 0.053(7) 0.064(8) -0.030(6) 0.009(7) -0.002(6)
C109 0.047(7) 0.014(5) 0.059(8) -0.007(5) -0.004(6) -0.005(4)
C115 0.051(7) 0.031(6) 0.050(7) 0.006(5) -0.001(6) -0.011(5)
C116 0.051(7) 0.036(6) 0.047(7) -0.025(5) -0.004(6) 0.002(5)
C119 0.043(7) 0.037(6) 0.046(7) -0.016(5) 0.007(6) -0.003(5)
C121 0.050(7) 0.027(5) 0.044(7) -0.007(5) -0.010(6) -0.009(5)
C126 0.047(7) 0.034(6) 0.038(6) -0.010(5) 0.003(5) -0.012(5)
C132 0.032(6) 0.023(5) 0.032(6) -0.006(4) -0.004(5) -0.001(4)
C150 0.040(7) 0.049(6) 0.045(7) -0.018(6) -0.003(6) 0.005(5)
C151 0.041(7) 0.036(6) 0.036(6) -0.005(5) -0.007(5) -0.004(5)
C154 0.034(6) 0.045(6) 0.043(7) -0.017(5) -0.002(5) -0.002(5)
C152 0.035(7) 0.039(6) 0.067(9) 0.015(6) -0.008(6) -0.017(5)
C153 0.039(7) 0.090(10) 0.038(7) -0.009(7) -0.007(6) -0.020(7)
C155 0.108(11) 0.041(7) 0.050(8) -0.006(6) -0.047(8) 0.011(7)
C156 0.056(9) 0.089(10) 0.055(8) -0.008(7) -0.013(7) 0.003(7)
C157 0.068(10) 0.094(11) 0.071(10) -0.008(8) -0.002(8) -0.016(8)
C158 0.062(9) 0.086(10) 0.074(10) -0.040(8) -0.020(8) 0.000(7)
C159 0.066(9) 0.090(10) 0.060(9) -0.004(8) -0.022(7) 0.003(8)
C160 0.063(9) 0.107(12) 0.093(11) -0.047(9) -0.012(8) -0.023(8)
C161 0.087(11) 0.083(10) 0.066(10) -0.013(8) -0.003(8) -0.020(8)

loop_
_atom_type_symbol
_atom_type_description
_atom_type_scat_dispersion_real
_atom_type_scat_dispersion_imag
_atom_type_scat_source
C C 0.0033 0.0016 'International Tables Vol C Tables 4.2.6.8 and 6.1.1.4'
H H 0.0000 0.0000 'International Tables Vol C Tables 4.2.6.8 and 6.1.1.4'
Fe Fe 0.3463 0.8444 'International Tables Vol C Tables 4.2.6.8 and 6.1.1.4'
Ge Ge 0.1547 1.8001 'International Tables Vol C Tables 4.2.6.8 and 6.1.1.4'

loop_
_geom_angle_atom_site_label_1
_geom_angle_atom_site_label_2
_geom_angle_atom_site_label_3
_geom_angle
C2 Ge1 C1 111.1(4)
C2 Ge1 C47 109.9(4)
C1 Ge1 C47 92.4(4)
C2 Ge1 Ge3 104.4(3)
C1 Ge1 Ge3 123.7(3)
C47 Ge1 Ge3 115.0(3)
C15 Ge2 C57 111.7(4)
C15 Ge2 C42 108.7(4)
C57 Ge2 C42 91.8(4)
C15 Ge2 Ge4 105.3(3)
C57 Ge2 Ge4 118.2(3)
C42 Ge2 Ge4 120.8(3)
C64 Ge3 C90 125.4(4)
C64 Ge3 C30 106.2(4)
C90 Ge3 C30 106.3(4)
C64 Ge3 Ge1 93.0(3)
C90 Ge3 Ge1 103.1(3)
C30 Ge3 Ge1 124.3(3)
C8 Ge4 C6 109.2(3)
C8 Ge4 C132 115.9(3)
C6 Ge4 C132 103.2(3)
C8 Ge4 Ge2 101.6(2)
C6 Ge4 Ge2 122.6(3)
C132 Ge4 Ge2 105.0(3)
C21 Fe1 C9 41.0(3)
C21 Fe1 C17 68.3(3)
C9 Fe1 C17 68.5(4)
C21 Fe1 C33 68.8(4)
C9 Fe1 C33 40.8(3)
C17 Fe1 C33 40.9(3)
C21 Fe1 C22 107.6(4)
C9 Fe1 C22 119.0(4)
C17 Fe1 C22 164.3(4)
C33 Fe1 C22 153.3(4)
C21 Fe1 C86 123.2(4)
C9 Fe1 C86 104.6(4)
C17 Fe1 C86 154.9(4)
C33 Fe1 C86 118.2(4)
C22 Fe1 C86 40.2(3)
C21 Fe1 C34 160.1(4)
C9 Fe1 C34 123.0(4)
C17 Fe1 C34 121.6(4)
C33 Fe1 C34 106.4(4)
C22 Fe1 C34 67.5(4)
C86 Fe1 C34 40.7(3)
C21 Fe1 C49 121.5(4)
C9 Fe1 C49 154.9(4)
C17 Fe1 C49 127.9(4)
C33 Fe1 C49 164.0(4)
C22 Fe1 C49 40.2(4)
C86 Fe1 C49 68.3(4)
C34 Fe1 C49 68.1(4)
C21 Fe1 C78 157.6(4)
C9 Fe1 C78 161.0(4)
C17 Fe1 C78 110.0(4)
C33 Fe1 C78 125.6(4)
C22 Fe1 C78 67.7(4)
C86 Fe1 C78 68.3(4)
C34 Fe1 C78 40.4(4)
C49 Fe1 C78 40.7(4)
C21 Fe1 C8 40.9(3)
C9 Fe1 C8 69.1(3)
C17 Fe1 C8 40.6(3)
C33 Fe1 C8 69.1(3)
C22 Fe1 C8 126.5(3)
C86 Fe1 C8 161.5(3)
C34 Fe1 C8 157.2(4)
C49 Fe1 C8 109.7(4)
C78 Fe1 C8 123.0(4)
C19 Fe2 C36 40.5(3)
C19 Fe2 C69 40.8(3)
C36 Fe2 C69 68.4(4)
C19 Fe2 C85 163.5(4)
C36 Fe2 C85 155.0(4)
C69 Fe2 C85 126.3(4)
C19 Fe2 C82 119.0(4)
C36 Fe2 C82 108.3(4)
C69 Fe2 C82 152.8(4)
C85 Fe2 C82 68.2(4)
C19 Fe2 C76 154.1(4)
C36 Fe2 C76 120.6(4)
C69 Fe2 C76 164.3(4)
C85 Fe2 C76 40.4(4)
C82 Fe2 C76 40.8(4)
C19 Fe2 C40 106.6(4)
C36 Fe2 C40 126.3(4)
C69 Fe2 C40 117.9(4)
C85 Fe2 C40 68.3(4)
C82 Fe2 C40 40.8(4)
C76 Fe2 C40 68.7(4)
C19 Fe2 C44 125.4(4)
C36 Fe2 C44 162.8(4)
C69 Fe2 C44 107.2(4)
C85 Fe2 C44 40.8(4)
C82 Fe2 C44 67.6(4)
C76 Fe2 C44 68.1(4)
C40 Fe2 C44 39.7(4)
C19 Fe2 C14 68.4(4)
C36 Fe2 C14 68.1(4)
C69 Fe2 C14 40.9(3)
C85 Fe2 C14 108.5(4)
C82 Fe2 C14 165.1(4)
C76 Fe2 C14 127.4(4)
C40 Fe2 C14 153.0(4)
C44 Fe2 C14 120.2(4)
C19 Fe2 C2 68.7(4)
C36 Fe2 C2 40.7(3)
C69 Fe2 C2 69.0(4)
C85 Fe2 C2 120.4(4)
C82 Fe2 C2 127.1(4)
C76 Fe2 C2 108.6(4)
C40 Fe2 C2 164.3(4)
C44 Fe2 C2 155.0(4)
C14 Fe2 C2 40.8(3)
C152 Fe3 C20 67.1(4)
C152 Fe3 C80 164.4(5)
C20 Fe3 C80 120.3(4)
C152 Fe3 C62 126.4(4)
C20 Fe3 C62 152.3(5)
C80 Fe3 C62 40.7(3)
C152 Fe3 C43 40.3(4)
C20 Fe3 C43 67.0(4)
C80 Fe3 C43 127.1(4)
C62 Fe3 C43 106.6(4)
C152 Fe3 C153 39.8(4)
C20 Fe3 C153 40.3(4)
C80 Fe3 C153 154.3(4)
C62 Fe3 C153 164.4(5)
C43 Fe3 C153 67.3(4)
C152 Fe3 C39 107.4(4)
C20 Fe3 C39 166.5(5)
C80 Fe3 C39 68.3(4)
C62 Fe3 C39 40.8(3)
C43 Fe3 C39 117.4(4)
C153 Fe3 C39 127.7(5)
C152 Fe3 C151 67.5(4)
C20 Fe3 C151 39.9(4)
C80 Fe3 C151 108.6(4)
C62 Fe3 C151 117.7(4)
C43 Fe3 C151 40.0(3)
C153 Fe3 C151 67.6(4)
C39 Fe3 C151 151.1(4)
C152 Fe3 C74 119.5(4)
C20 Fe3 C74 130.0(4)
C80 Fe3 C74 67.8(4)
C62 Fe3 C74 68.4(4)
C43 Fe3 C74 152.3(4)
C153 Fe3 C74 109.9(4)
C39 Fe3 C74 40.8(3)
C151 Fe3 C74 166.9(4)
C152 Fe3 C15 153.8(4)
C20 Fe3 C15 110.4(4)
C80 Fe3 C15 40.2(3)
C62 Fe3 C15 68.5(3)
C43 Fe3 C15 165.1(4)
C153 Fe3 C15 121.0(4)
C39 Fe3 C15 68.7(3)
C151 Fe3 C15 128.6(3)
C74 Fe3 C15 40.6(3)
C11 Fe4 C66 118.4(4)
C11 Fe4 C109 40.5(4)
C66 Fe4 C109 103.9(4)
C11 Fe4 C53 103.7(4)
C66 Fe4 C53 40.7(4)
C109 Fe4 C53 118.8(4)
C11 Fe4 C71 155.0(4)
C66 Fe4 C71 40.3(4)
C109 Fe4 C71 121.1(4)
C53 Fe4 C71 68.3(4)
C11 Fe4 C65 41.3(3)
C66 Fe4 C65 155.3(4)
C109 Fe4 C65 69.3(4)
C53 Fe4 C65 120.3(4)
C71 Fe4 C65 163.1(4)
C11 Fe4 C10 68.2(4)
C66 Fe4 C10 122.3(4)
C109 Fe4 C10 40.9(3)
C53 Fe4 C10 156.6(4)
C71 Fe4 C10 109.4(4)
C65 Fe4 C10 68.8(4)
C11 Fe4 C16 159.9(4)
C66 Fe4 C16 68.0(4)
C109 Fe4 C16 159.7(4)
C53 Fe4 C16 68.0(4)
C71 Fe4 C16 40.9(4)
C65 Fe4 C16 125.8(4)
C10 Fe4 C16 126.5(4)
C11 Fe4 C100 121.4(4)
C66 Fe4 C100 68.2(4)
C109 Fe4 C100 155.6(4)
C53 Fe4 C100 40.4(4)
C71 Fe4 C100 68.7(4)
C65 Fe4 C100 107.7(4)
C10 Fe4 C100 162.4(4)
C16 Fe4 C100 40.6(4)
C11 Fe4 C64 68.8(4)
C66 Fe4 C64 160.6(4)
C109 Fe4 C64 69.2(4)
C53 Fe4 C64 158.6(4)
C71 Fe4 C64 126.7(4)
C65 Fe4 C64 41.0(3)
C10 Fe4 C64 40.9(3)
C16 Fe4 C64 111.9(4)
C100 Fe4 C64 125.3(4)
C5 C1 Ge1 105.0(6)
C36 C2 C14 106.3(8)
C36 C2 Ge1 126.0(7)
C14 C2 Ge1 127.7(7)
C36 C2 Fe2 68.7(5)
C14 C2 Fe2 69.1(6)
Ge1 C2 Fe2 128.4(4)
C70 C5 C1 119.2(8)
C70 C5 C55 125.8(9)
C1 C5 C55 115.0(8)
C63 C6 C12 116.8(8)
C63 C6 Ge4 119.0(6)
C12 C6 Ge4 124.1(7)
C119 C7 C103 121.8(9)
C17 C8 C21 105.3(8)
C17 C8 Ge4 120.6(7)
C21 C8 Ge4 134.0(6)
C17 C8 Fe1 67.9(5)
C21 C8 Fe1 67.6(5)
Ge4 C8 Fe1 131.1(4)
C33 C9 C21 108.0(8)
C33 C9 Fe1 69.8(5)
C21 C9 Fe1 69.5(5)
C109 C10 C64 109.5(9)
C109 C10 Fe4 69.2(6)
C64 C10 Fe4 71.3(5)
C109 C11 C65 109.7(9)
C109 C11 Fe4 70.3(6)
C65 C11 Fe4 70.1(5)
C116 C12 C6 120.5(9)
C116 C12 C58 116.0(8)
C6 C12 C58 123.5(8)
C26 C13 C132 119.9(8)
C26 C13 C92 115.9(8)
C132 C13 C92 124.1(8)
C69 C14 C2 108.6(8)
C69 C14 Fe2 69.2(5)
C2 C14 Fe2 70.1(5)
C80 C15 C74 105.9(8)
C80 C15 Ge2 129.8(6)
C74 C15 Ge2 124.3(7)
C80 C15 Fe3 68.0(5)
C74 C15 Fe3 68.4(5)
Ge2 C15 Fe3 127.0(4)
C100 C16 C71 108.1(9)
C100 C16 Fe4 69.9(6)
C71 C16 Fe4 69.3(5)
C33 C17 C8 109.9(8)
C33 C17 Fe1 69.6(5)
C8 C17 Fe1 71.5(5)
C99 C18 C30 119.3(9)
C99 C18 C75 118.0(8)
C30 C18 C75 122.6(9)
C36 C19 C69 108.5(9)
C36 C19 Fe2 70.2(5)
C69 C19 Fe2 70.1(5)
C151 C20 C153 108.6(10)
C151 C20 Fe3 70.3(6)
C153 C20 Fe3 70.1(6)
C9 C21 C8 109.4(8)
C9 C21 Fe1 69.6(5)
C8 C21 Fe1 71.5(5)
C86 C22 C49 109.7(9)
C86 C22 Fe1 70.1(5)
C49 C22 Fe1 70.2(5)
C59 C23 C155 112.9(8)
C59 C23 C67 111.4(8)
C155 C23 C67 109.1(9)
C56 C24 C96 111.5(8)
C56 C24 C27 110.8(8)
C96 C24 C27 109.6(8)
C48 C25 C57 119.8(8)
C48 C25 C60 124.7(9)
C57 C25 C60 115.5(8)
C50 C26 C13 123.2(9)
C96 C30 C18 118.5(9)
C96 C30 Ge3 118.2(7)
C18 C30 Ge3 122.9(7)
C54 C31 C50 123.6(8)
C93 C32 C29 110.0(8)
C93 C32 C103 111.5(8)
C29 C32 C103 111.6(8)
C9 C33 C17 107.3(8)
C9 C33 Fe1 69.5(5)
C17 C33 Fe1 69.5(5)
C78 C34 C86 108.4(9)
C78 C34 Fe1 70.1(5)
C86 C34 Fe1 69.6(5)
C19 C36 C2 109.3(9)
C19 C36 Fe2 69.3(5)
C2 C36 Fe2 70.7(5)
C108 C37 C89 113.3(9)
C108 C37 C150 110.9(9)
C89 C37 C150 112.8(9)
C63 C38 C126 110.8(7)
C63 C38 C4 112.1(8)
C126 C38 C4 108.9(7)
C62 C39 C74 107.4(8)
C62 C39 Fe3 69.3(5)
C74 C39 Fe3 69.9(5)
C44 C40 C82 107.6(9)
C44 C40 Fe2 70.1(6)
C82 C40 Fe2 69.5(6)
C77 C41 C154 112.9(8)
C77 C41 C45 111.4(8)
C154 C41 C45 109.1(7)
C48 C42 Ge2 104.1(6)
C151 C43 C152 108.1(9)
C151 C43 Fe3 70.2(5)
C152 C43 Fe3 69.7(6)
C40 C44 C85 109.1(10)
C40 C44 Fe2 70.1(6)
C85 C44 Fe2 69.4(6)
C70 C47 Ge1 102.9(6)
C25 C48 C84 126.1(8)
C25 C48 C42 119.2(8)
C84 C48 C42 114.7(8)
C22 C49 C78 107.2(9)
C22 C49 Fe1 69.6(5)
C78 C49 Fe1 69.9(5)
C26 C50 C31 115.7(8)
C26 C50 C68 123.1(8)
C31 C50 C68 120.6(8)
C3 C51 C121 110.4(7)
C3 C51 C54 112.4(7)
C121 C51 C54 110.5(8)
C100 C53 C66 108.3(10)
C100 C53 Fe4 70.3(6)
C66 C53 Fe4 69.5(5)
C31 C54 C132 119.7(8)
C31 C54 C51 116.2(7)
C132 C54 C51 124.1(7)
C25 C57 Ge2 105.1(6)
C87 C58 C12 112.0(8)
C87 C58 C105 110.4(7)
C12 C58 C105 112.2(8)
C97 C59 C99 115.2(9)
C97 C59 C23 122.6(9)
C99 C59 C23 122.3(8)
C80 C62 C39 107.6(8)
C80 C62 Fe3 69.6(5)
C39 C62 Fe3 69.8(5)
C72 C63 C6 121.1(9)
C72 C63 C38 116.7(9)
C6 C63 C38 122.1(8)
C10 C64 C65 105.9(8)
C10 C64 Ge3 128.8(7)
C65 C64 Ge3 119.3(6)
C10 C64 Fe4 67.8(5)
C65 C64 Fe4 67.7(4)
Ge3 C64 Fe4 150.1(5)
C11 C65 C64 107.6(8)
C11 C65 Fe4 68.6(5)
C64 C65 Fe4 71.3(5)
C71 C66 C53 108.6(9)
C71 C66 Fe4 70.1(5)
C53 C66 Fe4 69.8(5)
C98 C68 C50 114.1(8)
C98 C68 C61 109.8(8)
C50 C68 C61 109.8(7)
C19 C69 C14 107.3(8)
C19 C69 Fe2 69.0(5)
C14 C69 Fe2 69.9(5)
C5 C70 C46 124.6(8)
C5 C70 C47 120.2(8)
C46 C70 C47 115.2(7)
C66 C71 C16 107.5(9)
C66 C71 Fe4 69.7(5)
C16 C71 Fe4 69.8(5)
C63 C72 C150 121.8(10)
C39 C74 C15 109.1(8)
C39 C74 Fe3 69.3(5)
C15 C74 Fe3 71.0(5)
C18 C75 C115 111.8(8)
C18 C75 C28 111.8(8)
C115 C75 C28 110.2(8)
C85 C76 C82 107.6(9)
C85 C76 Fe2 69.6(5)
C82 C76 Fe2 69.5(6)
C81 C77 C90 120.6(8)
C81 C77 C41 117.4(8)
C90 C77 C41 122.0(8)
C34 C78 C49 107.6(9)
C34 C78 Fe1 69.5(5)
C49 C78 Fe1 69.4(5)
C62 C80 C15 110.0(8)
C62 C80 Fe3 69.7(5)
C15 C80 Fe3 71.7(5)
C77 C81 C119 122.1(9)
C76 C82 C40 108.1(9)
C76 C82 Fe2 69.7(6)
C40 C82 Fe2 69.7(6)
C76 C85 C44 107.5(9)
C76 C85 Fe2 69.9(6)
C44 C85 Fe2 69.7(6)
C22 C86 C34 107.0(9)
C22 C86 Fe1 69.7(5)
C34 C86 Fe1 69.8(5)
C77 C90 C103 117.9(8)
C77 C90 Ge3 126.6(7)
C103 C90 Ge3 115.6(7)
C13 C92 C79 110.8(7)
C13 C92 C73 112.0(8)
C79 C92 C73 110.1(8)
C97 C96 C30 118.2(8)
C97 C96 C24 118.1(8)
C30 C96 C24 123.7(8)
C59 C97 C96 125.2(9)
C59 C99 C18 123.6(9)
C53 C100 C16 107.4(10)
C53 C100 Fe4 69.3(6)
C16 C100 Fe4 69.5(6)
C91 C102 C119 116.8(9)
C91 C102 C83 111.6(10)
C119 C102 C83 109.1(9)
C7 C103 C90 120.2(9)
C7 C103 C32 115.4(8)
C90 C103 C32 124.4(8)
C11 C109 C10 107.3(9)
C11 C109 Fe4 69.2(6)
C10 C109 Fe4 69.9(6)
C150 C116 C12 121.4(9)
C81 C119 C7 117.4(9)
C81 C119 C102 123.8(9)
C7 C119 C102 118.8(9)
C54 C132 C13 117.6(8)
C54 C132 Ge4 124.9(7)
C13 C132 Ge4 116.9(6)
C116 C150 C72 118.1(9)
C116 C150 C37 122.6(10)
C72 C150 C37 119.3(10)
C20 C151 C43 107.5(9)
C20 C151 Fe3 69.8(6)
C43 C151 Fe3 69.8(5)
C153 C152 C43 108.4(10)
C153 C152 Fe3 70.4(6)
C43 C152 Fe3 70.0(6)
C152 C153 C20 107.4(10)
C152 C153 Fe3 69.8(7)
C20 C153 Fe3 69.6(6)
C161 C156 C159 114.8(11)
C160 C157 C158 114.9(11)
C161 C158 C157 113.3(11)
C158 C161 C156 114.1(11)

loop_
_geom_bond_atom_site_label_1
_geom_bond_atom_site_label_2
_geom_bond_distance
Ge1 C2 1.952(9)
Ge1 C1 1.958(8)
Ge1 C47 1.967(9)
Ge1 Ge3 2.4665(15)
Ge2 C15 1.941(9)
Ge2 C57 1.970(9)
Ge2 C42 1.974(9)
Ge2 Ge4 2.4605(13)
Ge3 C64 1.953(8)
Ge3 C90 1.996(9)
Ge3 C30 2.008(9)
Ge4 C8 1.994(9)
Ge4 C6 1.996(9)
Ge4 C132 2.013(8)
Fe1 C21 2.028(8)
Fe1 C9 2.030(8)
Fe1 C17 2.033(9)
Fe1 C33 2.034(9)
Fe1 C22 2.036(9)
Fe1 C86 2.040(9)
Fe1 C34 2.043(8)
Fe1 C49 2.045(9)
Fe1 C78 2.050(8)
Fe1 C8 2.080(8)
Fe2 C19 2.025(9)
Fe2 C36 2.036(9)
Fe2 C69 2.039(9)
Fe2 C85 2.041(10)
Fe2 C82 2.043(10)
Fe2 C76 2.045(9)
Fe2 C40 2.046(10)
Fe2 C44 2.046(10)
Fe2 C14 2.049(10)
Fe2 C2 2.063(10)
Fe3 C152 2.034(10)
Fe3 C20 2.036(10)
Fe3 C80 2.036(9)
Fe3 C62 2.037(9)
Fe3 C43 2.038(9)
Fe3 C153 2.042(11)
Fe3 C39 2.043(9)
Fe3 C151 2.043(9)
Fe3 C74 2.050(9)
Fe3 C15 2.084(9)
Fe4 C11 2.024(9)
Fe4 C66 2.037(9)
Fe4 C109 2.039(10)
Fe4 C53 2.040(9)
Fe4 C71 2.042(9)
Fe4 C65 2.045(8)
Fe4 C10 2.048(10)
Fe4 C16 2.049(9)
Fe4 C100 2.053(11)
Fe4 C64 2.095(8)
C1 C5 1.503(12)
C2 C36 1.424(12)
C2 C14 1.435(12)
C3 C51 1.519(12)
C4 C38 1.547(11)
C5 C70 1.319(12)
C5 C55 1.514(11)
C6 C63 1.414(12)
C6 C12 1.420(11)
C7 C119 1.389(13)
C7 C103 1.394(12)
C8 C17 1.429(11)
C8 C21 1.437(12)
C9 C33 1.416(12)
C9 C21 1.419(12)
C10 C109 1.428(12)
C10 C64 1.448(12)
C11 C109 1.405(13)
C11 C65 1.435(12)
C12 C116 1.394(12)
C12 C58 1.540(12)
C13 C26 1.399(11)
C13 C132 1.421(12)
C13 C92 1.528(12)
C14 C69 1.427(12)
C15 C80 1.418(12)
C15 C74 1.435(12)
C16 C100 1.425(13)
C16 C71 1.429(13)
C17 C33 1.422(12)
C18 C99 1.396(12)
C18 C30 1.424(12)
C18 C75 1.514(12)
C19 C36 1.404(12)
C19 C69 1.417(12)
C20 C151 1.393(13)
C20 C153 1.405(15)
C22 C86 1.400(12)
C22 C49 1.403(13)
C23 C59 1.508(12)
C23 C155 1.514(13)
C23 C67 1.536(13)
C24 C56 1.511(12)
C24 C96 1.525(11)
C24 C27 1.533(12)
C25 C48 1.344(12)
C25 C57 1.494(12)
C25 C60 1.516(11)
C26 C50 1.375(12)
C28 C75 1.548(12)
C29 C32 1.534(12)
C30 C96 1.419(12)
C31 C54 1.391(11)
C31 C50 1.401(12)
C32 C93 1.531(12)
C32 C103 1.545(12)
C34 C78 1.412(13)
C34 C86 1.419(12)
C37 C108 1.483(13)
C37 C89 1.503(15)
C37 C150 1.530(14)
C38 C63 1.524(12)
C38 C126 1.535(12)
C39 C62 1.423(12)
C39 C74 1.425(12)
C40 C44 1.391(13)
C40 C82 1.427(14)
C41 C77 1.519(11)
C41 C154 1.524(12)
C41 C45 1.534(12)
C42 C48 1.527(11)
C43 C151 1.396(12)
C43 C152 1.402(13)
C44 C85 1.426(13)
C46 C70 1.516(12)
C47 C70 1.540(12)
C48 C84 1.498(12)
C49 C78 1.425(13)
C50 C68 1.518(11)
C51 C121 1.530(12)
C51 C54 1.533(12)
C53 C100 1.413(13)
C53 C66 1.418(13)
C54 C132 1.399(11)
C58 C87 1.534(12)
C58 C105 1.545(13)
C59 C97 1.385(12)
C59 C99 1.393(12)
C61 C68 1.522(12)
C62 C80 1.415(11)
C63 C72 1.373(12)
C64 C65 1.451(12)
C66 C71 1.404(13)
C68 C98 1.498(13)
C72 C150 1.389(13)
C73 C92 1.550(12)
C75 C115 1.530(13)
C76 C85 1.413(13)
C76 C82 1.425(13)
C77 C81 1.387(12)
C77 C90 1.398(12)
C79 C92 1.535(12)
C81 C119 1.388(12)
C83 C102 1.537(14)
C90 C103 1.411(12)
C91 C102 1.450(14)
C96 C97 1.394(12)
C102 C119 1.520(13)
C116 C150 1.386(13)
C152 C153 1.387(14)
C156 C161 1.501(15)
C156 C159 1.551(16)
C157 C160 1.515(16)
C157 C158 1.560(15)
C158 C161 1.496(15)

loop_
_geom_torsion_atom_site_label_1
_geom_torsion_atom_site_label_2
_geom_torsion_atom_site_label_3
_geom_torsion_atom_site_label_4
_geom_torsion
C2 Ge1 Ge3 C64 77.2(4)
C1 Ge1 Ge3 C64 -154.7(4)
C47 Ge1 Ge3 C64 -43.3(4)
C2 Ge1 Ge3 C90 -50.3(4)
C1 Ge1 Ge3 C90 77.9(4)
C47 Ge1 Ge3 C90 -170.7(4)
C2 Ge1 Ge3 C30 -170.8(4)
C1 Ge1 Ge3 C30 -42.6(5)
C47 Ge1 Ge3 C30 68.8(4)
C15 Ge2 Ge4 C8 -68.5(4)
C57 Ge2 Ge4 C8 57.1(4)
C42 Ge2 Ge4 C8 168.2(4)
C15 Ge2 Ge4 C6 169.5(4)
C57 Ge2 Ge4 C6 -64.9(4)
C42 Ge2 Ge4 C6 46.2(4)
C15 Ge2 Ge4 C132 52.6(4)
C57 Ge2 Ge4 C132 178.2(4)
C42 Ge2 Ge4 C132 -70.8(4)
C2 Ge1 C1 C5 -113.4(6)
C47 Ge1 C1 C5 -1.0(7)
Ge3 Ge1 C1 C5 121.3(5)
C1 Ge1 C2 C36 126.6(8)
C47 Ge1 C2 C36 25.9(9)
Ge3 Ge1 C2 C36 -97.9(8)
C1 Ge1 C2 C14 -55.6(9)
C47 Ge1 C2 C14 -156.3(8)
Ge3 Ge1 C2 C14 79.9(8)
C1 Ge1 C2 Fe2 36.5(7)
C47 Ge1 C2 Fe2 -64.3(7)
Ge3 Ge1 C2 Fe2 172.0(5)
C19 Fe2 C2 C36 36.9(5)
C69 Fe2 C2 C36 80.8(6)
C85 Fe2 C2 C36 -158.5(6)
C82 Fe2 C2 C36 -74.0(7)
C76 Fe2 C2 C36 -115.7(6)
C40 Fe2 C2 C36 -38.3(15)
C44 Fe2 C2 C36 166.5(8)
C14 Fe2 C2 C36 118.2(7)
C19 Fe2 C2 C14 -81.2(5)
C36 Fe2 C2 C14 -118.2(7)
C69 Fe2 C2 C14 -37.3(5)
C85 Fe2 C2 C14 83.4(6)
C82 Fe2 C2 C14 167.9(5)
C76 Fe2 C2 C14 126.2(5)
C40 Fe2 C2 C14 -156.5(12)
C44 Fe2 C2 C14 48.4(10)
C19 Fe2 C2 Ge1 156.6(7)
C36 Fe2 C2 Ge1 119.7(9)
C69 Fe2 C2 Ge1 -159.5(7)
C85 Fe2 C2 Ge1 -38.8(8)
C82 Fe2 C2 Ge1 45.7(8)
C76 Fe2 C2 Ge1 4.1(7)
C40 Fe2 C2 Ge1 81.4(14)
C44 Fe2 C2 Ge1 -73.8(11)
C14 Fe2 C2 Ge1 -122.1(8)
Ge1 C1 C5 C70 -2.8(11)
Ge1 C1 C5 C55 179.0(7)
C8 Ge4 C6 C63 69.4(7)
C132 Ge4 C6 C63 -54.4(8)
Ge2 Ge4 C6 C63 -172.2(6)
C8 Ge4 C6 C12 -113.8(8)
C132 Ge4 C6 C12 122.4(8)
Ge2 Ge4 C6 C12 4.6(9)
C6 Ge4 C8 C17 121.5(7)
C132 Ge4 C8 C17 -122.5(7)
Ge2 Ge4 C8 C17 -9.3(7)
C6 Ge4 C8 C21 -62.8(9)
C132 Ge4 C8 C21 53.2(9)
Ge2 Ge4 C8 C21 166.4(8)
C6 Ge4 C8 Fe1 35.2(6)
C132 Ge4 C8 Fe1 151.2(5)
Ge2 Ge4 C8 Fe1 -95.6(5)
C21 Fe1 C8 C17 118.4(7)
C9 Fe1 C8 C17 80.9(6)
C33 Fe1 C8 C17 37.1(5)
C22 Fe1 C8 C17 -167.8(5)
C86 Fe1 C8 C17 154.0(11)
C34 Fe1 C8 C17 -45.6(11)
C49 Fe1 C8 C17 -125.8(6)
C78 Fe1 C8 C17 -82.5(6)
C9 Fe1 C8 C21 -37.5(5)
C17 Fe1 C8 C21 -118.4(7)
C33 Fe1 C8 C21 -81.3(5)
C22 Fe1 C8 C21 73.8(6)
C86 Fe1 C8 C21 35.6(13)
C34 Fe1 C8 C21 -164.0(9)
C49 Fe1 C8 C21 115.8(6)
C78 Fe1 C8 C21 159.1(5)
C21 Fe1 C8 Ge4 -129.6(8)
C9 Fe1 C8 Ge4 -167.0(7)
C17 Fe1 C8 Ge4 112.0(8)
C33 Fe1 C8 Ge4 149.2(7)
C22 Fe1 C8 Ge4 -55.7(7)
C86 Fe1 C8 Ge4 -94.0(12)
C34 Fe1 C8 Ge4 66.4(11)
C49 Fe1 C8 Ge4 -13.8(7)
C78 Fe1 C8 Ge4 29.5(7)
C21 Fe1 C9 C33 -119.4(8)
C17 Fe1 C9 C33 -38.2(5)
C22 Fe1 C9 C33 157.1(5)
C86 Fe1 C9 C33 116.4(6)
C34 Fe1 C9 C33 76.3(7)
C49 Fe1 C9 C33 -173.8(8)
C78 Fe1 C9 C33 50.9(14)
C8 Fe1 C9 C33 -81.9(6)
C17 Fe1 C9 C21 81.2(6)
C33 Fe1 C9 C21 119.4(8)
C22 Fe1 C9 C21 -83.6(6)
C86 Fe1 C9 C21 -124.2(6)
C34 Fe1 C9 C21 -164.3(5)
C49 Fe1 C9 C21 -54.5(11)
C78 Fe1 C9 C21 170.3(10)
C8 Fe1 C9 C21 37.5(5)
C11 Fe4 C10 C109 37.9(5)
C66 Fe4 C10 C109 -72.8(7)
C53 Fe4 C10 C109 -35.6(12)
C71 Fe4 C10 C109 -115.5(6)
C65 Fe4 C10 C109 82.4(6)
C16 Fe4 C10 C109 -158.0(5)
C100 Fe4 C10 C109 164.2(12)
C64 Fe4 C10 C109 120.3(8)
C11 Fe4 C10 C64 -82.4(6)
C66 Fe4 C10 C64 166.9(5)
C109 Fe4 C10 C64 -120.3(8)
C53 Fe4 C10 C64 -155.9(9)
C71 Fe4 C10 C64 124.2(6)
C65 Fe4 C10 C64 -37.9(5)
C16 Fe4 C10 C64 81.7(6)
C100 Fe4 C10 C64 43.9(15)
C66 Fe4 C11 C109 77.7(7)
C53 Fe4 C11 C109 118.7(6)
C71 Fe4 C11 C109 50.9(12)
C65 Fe4 C11 C109 -120.6(8)
C10 Fe4 C11 C109 -38.3(5)
C16 Fe4 C11 C109 -178.5(9)
C100 Fe4 C11 C109 158.3(5)
C64 Fe4 C11 C109 -82.4(6)
C66 Fe4 C11 C65 -161.6(6)
C109 Fe4 C11 C65 120.6(8)
C53 Fe4 C11 C65 -120.7(6)
C71 Fe4 C11 C65 171.5(9)
C10 Fe4 C11 C65 82.4(6)
C16 Fe4 C11 C65 -57.9(13)
C100 Fe4 C11 C65 -81.1(7)
C64 Fe4 C11 C65 38.2(6)
C63 C6 C12 C116 2.8(13)
Ge4 C6 C12 C116 -174.1(7)
C63 C6 C12 C58 -178.3(8)
Ge4 C6 C12 C58 4.8(13)
C36 C2 C14 C69 -0.2(10)
Ge1 C2 C14 C69 -178.3(7)
Fe2 C2 C14 C69 58.7(6)
C36 C2 C14 Fe2 -58.8(6)
Ge1 C2 C14 Fe2 123.1(7)
C19 Fe2 C14 C69 -38.1(5)
C36 Fe2 C14 C69 -81.8(6)
C85 Fe2 C14 C69 124.6(6)
C82 Fe2 C14 C69 -160.8(14)
C76 Fe2 C14 C69 165.7(6)
C40 Fe2 C14 C69 46.2(10)
C44 Fe2 C14 C69 81.4(6)
C2 Fe2 C14 C69 -120.0(7)
C19 Fe2 C14 C2 81.9(5)
C36 Fe2 C14 C2 38.3(5)
C69 Fe2 C14 C2 120.0(7)
C85 Fe2 C14 C2 -115.3(5)
C82 Fe2 C14 C2 -40.7(17)
C76 Fe2 C14 C2 -74.3(6)
C40 Fe2 C14 C2 166.2(7)
C44 Fe2 C14 C2 -158.6(5)
C57 Ge2 C15 C80 -35.3(10)
C42 Ge2 C15 C80 -135.1(8)
Ge4 Ge2 C15 C80 94.1(8)
C57 Ge2 C15 C74 143.2(7)
C42 Ge2 C15 C74 43.4(8)
Ge4 Ge2 C15 C74 -87.3(8)
C57 Ge2 C15 Fe3 55.7(6)
C42 Ge2 C15 Fe3 -44.1(6)
Ge4 Ge2 C15 Fe3 -174.9(4)
C152 Fe3 C15 C80 -167.4(8)
C20 Fe3 C15 C80 113.2(6)
C62 Fe3 C15 C80 -37.2(5)
C43 Fe3 C15 C80 36.1(16)
C153 Fe3 C15 C80 156.7(6)
C39 Fe3 C15 C80 -81.2(5)
C151 Fe3 C15 C80 71.8(7)
C74 Fe3 C15 C80 -118.5(7)
C152 Fe3 C15 C74 -48.9(11)
C20 Fe3 C15 C74 -128.3(6)
C80 Fe3 C15 C74 118.5(7)
C62 Fe3 C15 C74 81.4(6)
C43 Fe3 C15 C74 154.7(13)
C153 Fe3 C15 C74 -84.8(7)
C39 Fe3 C15 C74 37.4(5)
C151 Fe3 C15 C74 -169.7(6)
C152 Fe3 C15 Ge2 68.5(10)
C20 Fe3 C15 Ge2 -10.8(7)
C80 Fe3 C15 Ge2 -124.0(8)
C62 Fe3 C15 Ge2 -161.2(6)
C43 Fe3 C15 Ge2 -87.9(16)
C153 Fe3 C15 Ge2 32.6(7)
C39 Fe3 C15 Ge2 154.8(7)
C151 Fe3 C15 Ge2 -52.2(8)
C74 Fe3 C15 Ge2 117.4(8)
C11 Fe4 C16 C100 -31.1(13)
C66 Fe4 C16 C100 81.8(6)
C109 Fe4 C16 C100 151.7(10)
C53 Fe4 C16 C100 37.7(6)
C71 Fe4 C16 C100 119.5(8)
C65 Fe4 C16 C100 -74.7(7)
C10 Fe4 C16 C100 -163.5(5)
C64 Fe4 C16 C100 -119.2(6)
C11 Fe4 C16 C71 -150.6(10)
C66 Fe4 C16 C71 -37.7(6)
C109 Fe4 C16 C71 32.2(13)
C53 Fe4 C16 C71 -81.8(6)
C65 Fe4 C16 C71 165.9(6)
C10 Fe4 C16 C71 77.0(7)
C100 Fe4 C16 C71 -119.5(8)
C64 Fe4 C16 C71 121.3(6)
C21 C8 C17 C33 -1.7(9)
Ge4 C8 C17 C33 175.1(6)
Fe1 C8 C17 C33 -59.1(6)
C21 C8 C17 Fe1 57.5(5)
Ge4 C8 C17 Fe1 -125.8(5)
C21 Fe1 C17 C33 82.2(5)
C9 Fe1 C17 C33 38.0(5)
C22 Fe1 C17 C33 159.7(12)
C86 Fe1 C17 C33 -40.2(10)
C34 Fe1 C17 C33 -78.4(6)
C49 Fe1 C17 C33 -164.0(5)
C78 Fe1 C17 C33 -121.6(6)
C8 Fe1 C17 C33 120.6(7)
C21 Fe1 C17 C8 -38.3(5)
C9 Fe1 C17 C8 -82.5(5)
C33 Fe1 C17 C8 -120.6(7)
C22 Fe1 C17 C8 39.1(15)
C86 Fe1 C17 C8 -160.8(8)
C34 Fe1 C17 C8 161.1(5)
C49 Fe1 C17 C8 75.4(6)
C78 Fe1 C17 C8 117.8(5)
C69 Fe2 C19 C36 -119.3(8)
C85 Fe2 C19 C36 -163.5(13)
C82 Fe2 C19 C36 84.6(7)
C76 Fe2 C19 C36 51.8(11)
C40 Fe2 C19 C36 127.1(6)
C44 Fe2 C19 C36 166.4(6)
C14 Fe2 C19 C36 -81.1(6)
C2 Fe2 C19 C36 -37.1(6)
C36 Fe2 C19 C69 119.3(8)
C85 Fe2 C19 C69 -44.2(17)
C82 Fe2 C19 C69 -156.2(6)
C76 Fe2 C19 C69 171.1(8)
C40 Fe2 C19 C69 -113.7(6)
C44 Fe2 C19 C69 -74.3(7)
C14 Fe2 C19 C69 38.1(6)
C2 Fe2 C19 C69 82.2(6)
C152 Fe3 C20 C151 81.7(7)
C80 Fe3 C20 C151 -82.9(7)
C62 Fe3 C20 C151 -43.9(11)
C43 Fe3 C20 C151 37.8(6)
C153 Fe3 C20 C151 119.4(9)
C39 Fe3 C20 C151 150.0(16)
C74 Fe3 C20 C151 -168.2(6)
C15 Fe3 C20 C151 -126.4(6)
C152 Fe3 C20 C153 -37.7(6)
C80 Fe3 C20 C153 157.7(6)
C62 Fe3 C20 C153 -163.3(8)
C43 Fe3 C20 C153 -81.6(7)
C39 Fe3 C20 C153 31(2)
C151 Fe3 C20 C153 -119.4(9)
C74 Fe3 C20 C153 72.4(8)
C15 Fe3 C20 C153 114.3(7)
C33 C9 C21 C8 -1.4(10)
Fe1 C9 C21 C8 -60.7(6)
C33 C9 C21 Fe1 59.3(6)
C17 C8 C21 C9 1.8(9)
Ge4 C8 C21 C9 -174.3(6)
Fe1 C8 C21 C9 59.5(6)
C17 C8 C21 Fe1 -57.7(5)
Ge4 C8 C21 Fe1 126.2(7)
C17 Fe1 C21 C9 -81.8(6)
C33 Fe1 C21 C9 -37.6(5)
C22 Fe1 C21 C9 114.3(6)
C86 Fe1 C21 C9 72.9(7)
C34 Fe1 C21 C9 41.9(13)
C49 Fe1 C21 C9 156.1(6)
C78 Fe1 C21 C9 -171.7(9)
C8 Fe1 C21 C9 -119.8(7)
C9 Fe1 C21 C8 119.8(7)
C17 Fe1 C21 C8 38.1(5)
C33 Fe1 C21 C8 82.2(5)
C22 Fe1 C21 C8 -125.9(5)
C86 Fe1 C21 C8 -167.2(5)
C34 Fe1 C21 C8 161.8(10)
C49 Fe1 C21 C8 -84.0(6)
C78 Fe1 C21 C8 -51.9(11)
C21 Fe1 C22 C86 -120.9(6)
C9 Fe1 C22 C86 -77.8(6)
C17 Fe1 C22 C86 167.0(12)
C33 Fe1 C22 C86 -43.3(10)
C34 Fe1 C22 C86 38.5(5)
C49 Fe1 C22 C86 120.8(8)
C78 Fe1 C22 C86 82.4(6)
C8 Fe1 C22 C86 -162.2(5)
C21 Fe1 C22 C49 118.3(6)
C9 Fe1 C22 C49 161.4(6)
C17 Fe1 C22 C49 46.3(15)
C33 Fe1 C22 C49 -164.1(8)
C86 Fe1 C22 C49 -120.8(8)
C34 Fe1 C22 C49 -82.2(6)
C78 Fe1 C22 C49 -38.4(6)
C8 Fe1 C22 C49 77.0(7)
C132 C13 C26 C50 1.4(14)
C92 C13 C26 C50 -176.6(9)
C99 C18 C30 C96 -0.1(13)
C75 C18 C30 C96 176.9(8)
C99 C18 C30 Ge3 172.9(7)
C75 C18 C30 Ge3 -10.1(12)
C64 Ge3 C30 C96 -90.2(7)
C90 Ge3 C30 C96 45.3(8)
Ge1 Ge3 C30 C96 164.4(5)
C64 Ge3 C30 C18 96.7(8)
C90 Ge3 C30 C18 -127.7(8)
Ge1 Ge3 C30 C18 -8.6(9)
C21 C9 C33 C17 0.3(9)
Fe1 C9 C33 C17 59.4(6)
C21 C9 C33 Fe1 -59.1(6)
C8 C17 C33 C9 0.9(10)
Fe1 C17 C33 C9 -59.4(6)
C8 C17 C33 Fe1 60.3(6)
C21 Fe1 C33 C9 37.8(5)
C17 Fe1 C33 C9 118.6(8)
C22 Fe1 C33 C9 -49.3(10)
C86 Fe1 C33 C9 -79.5(6)
C34 Fe1 C33 C9 -121.8(6)
C49 Fe1 C33 C9 170.5(13)
C78 Fe1 C33 C9 -161.9(6)
C8 Fe1 C33 C9 81.8(6)
C21 Fe1 C33 C17 -80.9(5)
C9 Fe1 C33 C17 -118.6(8)
C22 Fe1 C33 C17 -168.0(7)
C86 Fe1 C33 C17 161.9(5)
C34 Fe1 C33 C17 119.5(5)
C49 Fe1 C33 C17 51.9(16)
C78 Fe1 C33 C17 79.5(6)
C8 Fe1 C33 C17 -36.9(5)
C21 Fe1 C34 C78 161.0(10)
C9 Fe1 C34 C78 -167.5(6)
C17 Fe1 C34 C78 -84.1(7)
C33 Fe1 C34 C78 -126.1(6)
C22 Fe1 C34 C78 81.5(6)
C86 Fe1 C34 C78 119.6(8)
C49 Fe1 C34 C78 37.9(6)
C8 Fe1 C34 C78 -51.0(12)
C21 Fe1 C34 C86 41.4(13)
C9 Fe1 C34 C86 72.9(7)
C17 Fe1 C34 C86 156.3(6)
C33 Fe1 C34 C86 114.3(6)
C22 Fe1 C34 C86 -38.1(6)
C49 Fe1 C34 C86 -81.6(6)
C78 Fe1 C34 C86 -119.6(8)
C8 Fe1 C34 C86 -170.6(8)
C69 C19 C36 C2 -0.4(11)
Fe2 C19 C36 C2 59.6(6)
C69 C19 C36 Fe2 -59.9(7)
C14 C2 C36 C19 0.3(10)
Ge1 C2 C36 C19 178.5(6)
Fe2 C2 C36 C19 -58.7(7)
C14 C2 C36 Fe2 59.1(6)
Ge1 C2 C36 Fe2 -122.8(7)
C69 Fe2 C36 C19 37.8(6)
C85 Fe2 C36 C19 169.0(9)
C82 Fe2 C36 C19 -113.4(6)
C76 Fe2 C36 C19 -156.5(6)
C40 Fe2 C36 C19 -71.6(7)
C44 Fe2 C36 C19 -40.2(16)
C14 Fe2 C36 C19 82.0(6)
C2 Fe2 C36 C19 120.4(8)
C19 Fe2 C36 C2 -120.4(8)
C69 Fe2 C36 C2 -82.6(6)
C85 Fe2 C36 C2 48.6(12)
C82 Fe2 C36 C2 126.2(6)
C76 Fe2 C36 C2 83.1(6)
C40 Fe2 C36 C2 168.0(6)
C44 Fe2 C36 C2 -160.6(12)
C14 Fe2 C36 C2 -38.4(5)
C152 Fe3 C39 C62 -126.1(6)
C20 Fe3 C39 C62 170.2(16)
C80 Fe3 C39 C62 38.0(5)
C43 Fe3 C39 C62 -83.7(6)
C153 Fe3 C39 C62 -165.2(6)
C151 Fe3 C39 C62 -51.4(10)
C74 Fe3 C39 C62 118.6(8)
C15 Fe3 C39 C62 81.4(6)
C152 Fe3 C39 C74 115.3(6)
C20 Fe3 C39 C74 51.6(19)
C80 Fe3 C39 C74 -80.6(6)
C62 Fe3 C39 C74 -118.6(8)
C43 Fe3 C39 C74 157.7(6)
C153 Fe3 C39 C74 76.2(7)
C151 Fe3 C39 C74 -170.0(8)
C15 Fe3 C39 C74 -37.2(6)
C19 Fe2 C40 C44 126.1(6)
C36 Fe2 C40 C44 166.0(6)
C69 Fe2 C40 C44 83.4(7)
C85 Fe2 C40 C44 -37.3(6)
C82 Fe2 C40 C44 -118.6(8)
C76 Fe2 C40 C44 -80.9(6)
C14 Fe2 C40 C44 51.2(11)
C2 Fe2 C40 C44 -163.9(12)
C19 Fe2 C40 C82 -115.4(6)
C36 Fe2 C40 C82 -75.4(7)
C69 Fe2 C40 C82 -158.0(6)
C85 Fe2 C40 C82 81.3(6)
C76 Fe2 C40 C82 37.7(6)
C44 Fe2 C40 C82 118.6(8)
C14 Fe2 C40 C82 169.7(7)
C2 Fe2 C40 C82 -45.3(15)
C15 Ge2 C42 C48 111.9(6)
C57 Ge2 C42 C48 -1.8(6)
Ge4 Ge2 C42 C48 -126.4(5)
C152 Fe3 C43 C151 -119.0(9)
C20 Fe3 C43 C151 -37.8(6)
C80 Fe3 C43 C151 73.7(7)
C62 Fe3 C43 C151 113.6(6)
C153 Fe3 C43 C151 -81.7(7)
C39 Fe3 C43 C151 156.3(6)
C74 Fe3 C43 C151 -171.6(8)
C15 Fe3 C43 C151 45.1(17)
C20 Fe3 C43 C152 81.2(7)
C80 Fe3 C43 C152 -167.3(6)
C62 Fe3 C43 C152 -127.4(6)
C153 Fe3 C43 C152 37.3(6)
C39 Fe3 C43 C152 -84.7(7)
C151 Fe3 C43 C152 119.0(9)
C74 Fe3 C43 C152 -52.6(11)
C15 Fe3 C43 C152 164.1(13)
C82 C40 C44 C85 -1.0(11)
Fe2 C40 C44 C85 58.6(7)
C82 C40 C44 Fe2 -59.6(7)
C19 Fe2 C44 C40 -72.0(7)
C36 Fe2 C44 C40 -41.1(16)
C69 Fe2 C44 C40 -113.2(6)
C85 Fe2 C44 C40 120.6(9)
C82 Fe2 C44 C40 38.4(6)
C76 Fe2 C44 C40 82.6(6)
C14 Fe2 C44 C40 -155.8(6)
C2 Fe2 C44 C40 169.8(8)
C19 Fe2 C44 C85 167.4(6)
C36 Fe2 C44 C85 -161.7(12)
C69 Fe2 C44 C85 126.2(6)
C82 Fe2 C44 C85 -82.1(6)
C76 Fe2 C44 C85 -37.9(6)
C40 Fe2 C44 C85 -120.6(9)
C14 Fe2 C44 C85 83.6(7)
C2 Fe2 C44 C85 49.2(12)
C2 Ge1 C47 C70 117.3(6)
C1 Ge1 C47 C70 3.8(7)
Ge3 Ge1 C47 C70 -125.4(5)
C57 C25 C48 C84 178.3(9)
C60 C25 C48 C84 -0.2(16)
C57 C25 C48 C42 -1.9(14)
C60 C25 C48 C42 179.6(8)
Ge2 C42 C48 C25 2.4(11)
Ge2 C42 C48 C84 -177.8(7)
C86 C22 C49 C78 0.9(10)
Fe1 C22 C49 C78 60.0(6)
C86 C22 C49 Fe1 -59.1(6)
C21 Fe1 C49 C22 -79.9(6)
C9 Fe1 C49 C22 -41.2(12)
C17 Fe1 C49 C22 -165.7(5)
C33 Fe1 C49 C22 153.5(13)
C86 Fe1 C49 C22 36.6(5)
C34 Fe1 C49 C22 80.6(6)
C78 Fe1 C49 C22 118.2(8)
C8 Fe1 C49 C22 -123.7(5)
C21 Fe1 C49 C78 161.9(6)
C9 Fe1 C49 C78 -159.4(8)
C17 Fe1 C49 C78 76.1(7)
C33 Fe1 C49 C78 35.3(17)
C22 Fe1 C49 C78 -118.2(8)
C86 Fe1 C49 C78 -81.6(6)
C34 Fe1 C49 C78 -37.6(6)
C8 Fe1 C49 C78 118.1(6)
C13 C26 C50 C31 2.7(14)
C13 C26 C50 C68 -168.6(8)
C54 C31 C50 C26 -3.1(14)
C54 C31 C50 C68 168.4(9)
C11 Fe4 C53 C100 122.8(6)
C66 Fe4 C53 C100 -119.3(9)
C109 Fe4 C53 C100 163.3(6)
C71 Fe4 C53 C100 -82.2(7)
C65 Fe4 C53 C100 81.7(7)
C10 Fe4 C53 C100 -171.0(9)
C16 Fe4 C53 C100 -38.0(6)
C64 Fe4 C53 C100 56.3(13)
C11 Fe4 C53 C66 -117.9(6)
C109 Fe4 C53 C66 -77.4(7)
C71 Fe4 C53 C66 37.2(6)
C65 Fe4 C53 C66 -159.0(6)
C10 Fe4 C53 C66 -51.6(13)
C16 Fe4 C53 C66 81.4(6)
C100 Fe4 C53 C66 119.3(9)
C64 Fe4 C53 C66 175.6(9)
C50 C31 C54 C132 -0.6(14)
C50 C31 C54 C51 178.7(8)
C3 C51 C54 C31 -64.1(10)
C121 C51 C54 C31 59.8(10)
C3 C51 C54 C132 115.1(9)
C121 C51 C54 C132 -121.0(9)
C48 C25 C57 Ge2 0.2(11)
C60 C25 C57 Ge2 178.9(6)
C15 Ge2 C57 C25 -110.0(6)
C42 Ge2 C57 C25 1.0(6)
Ge4 Ge2 C57 C25 127.7(5)
C116 C12 C58 C87 -71.5(11)
C6 C12 C58 C87 109.5(10)
C116 C12 C58 C105 53.3(11)
C6 C12 C58 C105 -125.7(9)
C155 C23 C59 C97 68.6(12)
C67 C23 C59 C97 -54.6(12)
C155 C23 C59 C99 -112.4(11)
C67 C23 C59 C99 124.4(10)
C74 C39 C62 C80 0.1(10)
Fe3 C39 C62 C80 -59.6(6)
C74 C39 C62 Fe3 59.8(6)
C152 Fe3 C62 C80 -167.9(6)
C20 Fe3 C62 C80 -56.4(10)
C43 Fe3 C62 C80 -128.3(6)
C153 Fe3 C62 C80 167.2(14)
C39 Fe3 C62 C80 118.7(8)
C151 Fe3 C62 C80 -86.6(6)
C74 Fe3 C62 C80 80.6(6)
C15 Fe3 C62 C80 36.8(5)
C152 Fe3 C62 C39 73.4(7)
C20 Fe3 C62 C39 -175.1(8)
C80 Fe3 C62 C39 -118.7(8)
C43 Fe3 C62 C39 113.0(6)
C153 Fe3 C62 C39 48.5(17)
C151 Fe3 C62 C39 154.7(6)
C74 Fe3 C62 C39 -38.1(5)
C15 Fe3 C62 C39 -81.9(6)
C12 C6 C63 C72 -4.5(13)
Ge4 C6 C63 C72 172.6(7)
C12 C6 C63 C38 177.6(8)
Ge4 C6 C63 C38 -5.4(12)
C126 C38 C63 C72 60.4(11)
C4 C38 C63 C72 -61.6(11)
C126 C38 C63 C6 -121.6(9)
C4 C38 C63 C6 116.5(9)
C109 C10 C64 C65 -1.8(10)
Fe4 C10 C64 C65 57.1(6)
C109 C10 C64 Ge3 150.2(7)
Fe4 C10 C64 Ge3 -150.9(7)
C109 C10 C64 Fe4 -58.9(6)
C90 Ge3 C64 C10 58.7(10)
C30 Ge3 C64 C10 -176.9(8)
Ge1 Ge3 C64 C10 -49.8(8)
C90 Ge3 C64 C65 -152.6(7)
C30 Ge3 C64 C65 -28.1(8)
Ge1 Ge3 C64 C65 99.0(7)
C90 Ge3 C64 Fe4 -56.8(11)
C30 Ge3 C64 Fe4 67.7(10)
Ge1 Ge3 C64 Fe4 -165.2(9)
C11 Fe4 C64 C10 80.7(6)
C66 Fe4 C64 C10 -35.1(14)
C109 Fe4 C64 C10 37.2(5)
C53 Fe4 C64 C10 153.5(10)
C71 Fe4 C64 C10 -76.7(7)
C65 Fe4 C64 C10 119.2(8)
C16 Fe4 C64 C10 -121.0(6)
C100 Fe4 C64 C10 -165.1(6)
C11 Fe4 C64 C65 -38.5(6)
C66 Fe4 C64 C65 -154.3(11)
C109 Fe4 C64 C65 -82.0(6)
C53 Fe4 C64 C65 34.3(13)
C71 Fe4 C64 C65 164.1(6)
C10 Fe4 C64 C65 -119.2(8)
C16 Fe4 C64 C65 119.8(6)
C100 Fe4 C64 C65 75.7(7)
C11 Fe4 C64 Ge3 -148.8(11)
C66 Fe4 C64 Ge3 95.4(15)
C109 Fe4 C64 Ge3 167.8(11)
C53 Fe4 C64 Ge3 -75.9(15)
C71 Fe4 C64 Ge3 53.8(11)
C65 Fe4 C64 Ge3 -110.2(12)
C10 Fe4 C64 Ge3 130.6(12)
C16 Fe4 C64 Ge3 9.6(11)
C100 Fe4 C64 Ge3 -34.6(11)
C109 C11 C65 C64 -1.6(10)
Fe4 C11 C65 C64 -61.0(6)
C109 C11 C65 Fe4 59.4(7)
C10 C64 C65 C11 2.0(10)
Ge3 C64 C65 C11 -153.2(6)
Fe4 C64 C65 C11 59.2(6)
C10 C64 C65 Fe4 -57.2(6)
Ge3 C64 C65 Fe4 147.6(6)
C66 Fe4 C65 C11 41.5(12)
C109 Fe4 C65 C11 -36.7(6)
C53 Fe4 C65 C11 75.4(7)
C71 Fe4 C65 C11 -167.6(13)
C10 Fe4 C65 C11 -80.6(6)
C16 Fe4 C65 C11 158.9(6)
C100 Fe4 C65 C11 117.7(6)
C64 Fe4 C65 C11 -118.4(8)
C11 Fe4 C65 C64 118.4(8)
C66 Fe4 C65 C64 159.9(9)
C109 Fe4 C65 C64 81.7(6)
C53 Fe4 C65 C64 -166.2(6)
C71 Fe4 C65 C64 -49.3(16)
C10 Fe4 C65 C64 37.8(5)
C16 Fe4 C65 C64 -82.7(7)
C100 Fe4 C65 C64 -123.9(6)
C100 C53 C66 C71 0.3(11)
Fe4 C53 C66 C71 -59.5(6)
C100 C53 C66 Fe4 59.8(7)
C11 Fe4 C66 C71 -162.8(6)
C109 Fe4 C66 C71 -122.0(6)
C53 Fe4 C66 C71 119.7(9)
C65 Fe4 C66 C71 167.4(9)
C10 Fe4 C66 C71 -81.9(7)
C16 Fe4 C66 C71 38.3(6)
C100 Fe4 C66 C71 82.3(6)
C64 Fe4 C66 C71 -55.4(14)
C11 Fe4 C66 C53 77.4(7)
C109 Fe4 C66 C53 118.3(6)
C71 Fe4 C66 C53 -119.7(9)
C65 Fe4 C66 C53 47.7(12)
C10 Fe4 C66 C53 158.4(6)
C16 Fe4 C66 C53 -81.4(7)
C100 Fe4 C66 C53 -37.5(6)
C64 Fe4 C66 C53 -175.2(11)
C26 C50 C68 C98 -41.8(13)
C31 C50 C68 C98 147.3(9)
C26 C50 C68 C61 82.0(11)
C31 C50 C68 C61 -88.9(11)
C36 C19 C69 C14 0.2(11)
Fe2 C19 C69 C14 -59.7(6)
C36 C19 C69 Fe2 60.0(7)
C2 C14 C69 C19 0.0(11)
Fe2 C14 C69 C19 59.2(6)
C2 C14 C69 Fe2 -59.2(6)
C36 Fe2 C69 C19 -37.5(6)
C85 Fe2 C69 C19 165.8(6)
C82 Fe2 C69 C19 50.7(11)
C76 Fe2 C69 C19 -165.4(14)
C40 Fe2 C69 C19 83.2(7)
C44 Fe2 C69 C19 124.8(6)
C14 Fe2 C69 C19 -118.6(8)
C2 Fe2 C69 C19 -81.3(6)
C19 Fe2 C69 C14 118.6(8)
C36 Fe2 C69 C14 81.1(6)
C85 Fe2 C69 C14 -75.6(7)
C82 Fe2 C69 C14 169.3(8)
C76 Fe2 C69 C14 -46.8(17)
C40 Fe2 C69 C14 -158.2(6)
C44 Fe2 C69 C14 -116.5(6)
C2 Fe2 C69 C14 37.3(5)
C1 C5 C70 C46 -176.2(9)
C55 C5 C70 C46 1.7(16)
C1 C5 C70 C47 6.8(14)
C55 C5 C70 C47 -175.3(9)
Ge1 C47 C70 C5 -6.8(11)
Ge1 C47 C70 C46 176.0(7)
C53 C66 C71 C16 -0.5(10)
Fe4 C66 C71 C16 -59.8(6)
C53 C66 C71 Fe4 59.3(6)
C100 C16 C71 C66 0.4(10)
Fe4 C16 C71 C66 59.7(6)
C100 C16 C71 Fe4 -59.3(6)
C11 Fe4 C71 C66 37.9(12)
C109 Fe4 C71 C66 73.9(7)
C53 Fe4 C71 C66 -37.5(6)
C65 Fe4 C71 C66 -161.7(13)
C10 Fe4 C71 C66 117.5(6)
C16 Fe4 C71 C66 -118.6(9)
C100 Fe4 C71 C66 -81.1(6)
C64 Fe4 C71 C66 160.0(6)
C11 Fe4 C71 C16 156.5(9)
C66 Fe4 C71 C16 118.6(9)
C109 Fe4 C71 C16 -167.5(6)
C53 Fe4 C71 C16 81.0(6)
C65 Fe4 C71 C16 -43.1(16)
C10 Fe4 C71 C16 -123.9(6)
C100 Fe4 C71 C16 37.5(5)
C64 Fe4 C71 C16 -81.4(7)
C6 C63 C72 C150 2.2(15)
C38 C63 C72 C150 -179.7(9)
C62 C39 C74 C15 0.6(10)
Fe3 C39 C74 C15 60.1(6)
C62 C39 C74 Fe3 -59.4(6)
C80 C15 C74 C39 -1.2(10)
Ge2 C15 C74 C39 -180.0(6)
Fe3 C15 C74 C39 -59.1(6)
C80 C15 C74 Fe3 57.9(6)
Ge2 C15 C74 Fe3 -120.9(7)
C152 Fe3 C74 C39 -82.5(7)
C20 Fe3 C74 C39 -166.2(6)
C80 Fe3 C74 C39 82.1(6)
C62 Fe3 C74 C39 38.1(5)
C43 Fe3 C74 C39 -46.4(11)
C153 Fe3 C74 C39 -125.3(6)
C151 Fe3 C74 C39 158.3(16)
C15 Fe3 C74 C39 120.0(8)
C152 Fe3 C74 C15 157.5(6)
C20 Fe3 C74 C15 73.8(7)
C80 Fe3 C74 C15 -37.8(5)
C62 Fe3 C74 C15 -81.8(6)
C43 Fe3 C74 C15 -166.3(8)
C153 Fe3 C74 C15 114.8(6)
C39 Fe3 C74 C15 -120.0(8)
C151 Fe3 C74 C15 38(2)
C99 C18 C75 C115 69.9(10)
C30 C18 C75 C115 -107.2(10)
C99 C18 C75 C28 -54.2(12)
C30 C18 C75 C28 128.7(9)
C19 Fe2 C76 C85 165.3(9)
C36 Fe2 C76 C85 -158.3(6)
C69 Fe2 C76 C85 -36.8(18)
C82 Fe2 C76 C85 118.9(9)
C40 Fe2 C76 C85 81.2(7)
C44 Fe2 C76 C85 38.3(6)
C14 Fe2 C76 C85 -73.7(7)
C2 Fe2 C76 C85 -115.3(6)
C19 Fe2 C76 C82 46.4(12)
C36 Fe2 C76 C82 82.8(7)
C69 Fe2 C76 C82 -155.7(14)
C85 Fe2 C76 C82 -118.9(9)
C40 Fe2 C76 C82 -37.7(6)
C44 Fe2 C76 C82 -80.6(6)
C14 Fe2 C76 C82 167.4(6)
C2 Fe2 C76 C82 125.8(6)
C154 C41 C77 C81 -47.7(11)
C45 C41 C77 C81 75.4(11)
C154 C41 C77 C90 132.1(10)
C45 C41 C77 C90 -104.8(10)
C86 C34 C78 C49 0.0(10)
Fe1 C34 C78 C49 -59.2(6)
C86 C34 C78 Fe1 59.2(6)
C22 C49 C78 C34 -0.5(10)
Fe1 C49 C78 C34 59.3(6)
C22 C49 C78 Fe1 -59.8(6)
C21 Fe1 C78 C34 -163.1(9)
C9 Fe1 C78 C34 33.8(14)
C17 Fe1 C78 C34 115.6(6)
C33 Fe1 C78 C34 72.3(7)
C22 Fe1 C78 C34 -81.0(6)
C86 Fe1 C78 C34 -37.6(6)
C49 Fe1 C78 C34 -119.0(8)
C8 Fe1 C78 C34 159.0(5)
C21 Fe1 C78 C49 -44.1(12)
C9 Fe1 C78 C49 152.8(11)
C17 Fe1 C78 C49 -125.4(6)
C33 Fe1 C78 C49 -168.7(6)
C22 Fe1 C78 C49 38.0(6)
C86 Fe1 C78 C49 81.4(6)
C34 Fe1 C78 C49 119.0(8)
C8 Fe1 C78 C49 -82.0(6)
C39 C62 C80 C15 -0.9(10)
Fe3 C62 C80 C15 -60.6(6)
C39 C62 C80 Fe3 59.7(6)
C74 C15 C80 C62 1.3(10)
Ge2 C15 C80 C62 180.0(7)
Fe3 C15 C80 C62 59.4(6)
C74 C15 C80 Fe3 -58.1(6)
Ge2 C15 C80 Fe3 120.6(7)
C152 Fe3 C80 C62 38.7(16)
C20 Fe3 C80 C62 153.4(6)
C43 Fe3 C80 C62 70.6(7)
C153 Fe3 C80 C62 -172.1(9)
C39 Fe3 C80 C62 -38.1(5)
C151 Fe3 C80 C62 111.2(6)
C74 Fe3 C80 C62 -82.2(6)
C15 Fe3 C80 C62 -120.4(7)
C152 Fe3 C80 C15 159.1(13)
C20 Fe3 C80 C15 -86.2(6)
C62 Fe3 C80 C15 120.4(7)
C43 Fe3 C80 C15 -169.0(5)
C153 Fe3 C80 C15 -51.7(11)
C39 Fe3 C80 C15 82.2(5)
C151 Fe3 C80 C15 -128.4(5)
C74 Fe3 C80 C15 38.1(5)
C90 C77 C81 C119 -1.9(15)
C41 C77 C81 C119 177.9(9)
C85 C76 C82 C40 -0.1(11)
Fe2 C76 C82 C40 59.3(7)
C85 C76 C82 Fe2 -59.4(7)
C44 C40 C82 C76 0.7(11)
Fe2 C40 C82 C76 -59.3(7)
C44 C40 C82 Fe2 60.0(7)
C19 Fe2 C82 C76 -158.8(6)
C36 Fe2 C82 C76 -115.9(6)
C69 Fe2 C82 C76 165.9(8)
C85 Fe2 C82 C76 37.7(6)
C40 Fe2 C82 C76 119.4(9)
C44 Fe2 C82 C76 82.0(6)
C14 Fe2 C82 C76 -42.3(18)
C2 Fe2 C82 C76 -74.6(7)
C19 Fe2 C82 C40 81.9(7)
C36 Fe2 C82 C40 124.7(6)
C69 Fe2 C82 C40 46.5(11)
C85 Fe2 C82 C40 -81.6(6)
C76 Fe2 C82 C40 -119.4(9)
C44 Fe2 C82 C40 -37.4(6)
C14 Fe2 C82 C40 -161.6(14)
C2 Fe2 C82 C40 166.0(5)
C82 C76 C85 C44 -0.5(11)
Fe2 C76 C85 C44 -59.9(7)
C82 C76 C85 Fe2 59.4(7)
C40 C44 C85 C76 1.0(11)
Fe2 C44 C85 C76 60.0(7)
C40 C44 C85 Fe2 -59.0(7)
C19 Fe2 C85 C76 -157.1(13)
C36 Fe2 C85 C76 48.8(12)
C69 Fe2 C85 C76 168.4(6)
C82 Fe2 C85 C76 -38.0(6)
C40 Fe2 C85 C76 -82.2(6)
C44 Fe2 C85 C76 -118.5(9)
C14 Fe2 C85 C76 126.5(6)
C2 Fe2 C85 C76 83.2(7)
C19 Fe2 C85 C44 -38.6(17)
C36 Fe2 C85 C44 167.3(9)
C69 Fe2 C85 C44 -73.1(7)
C82 Fe2 C85 C44 80.5(6)
C76 Fe2 C85 C44 118.5(9)
C40 Fe2 C85 C44 36.3(6)
C14 Fe2 C85 C44 -115.0(6)
C2 Fe2 C85 C44 -158.3(6)
C49 C22 C86 C34 -0.9(10)
Fe1 C22 C86 C34 -60.1(6)
C49 C22 C86 Fe1 59.2(6)
C78 C34 C86 C22 0.5(10)
Fe1 C34 C86 C22 60.1(6)
C78 C34 C86 Fe1 -59.5(6)
C21 Fe1 C86 C22 77.6(7)
C9 Fe1 C86 C22 118.0(6)
C17 Fe1 C86 C22 -171.8(8)
C33 Fe1 C86 C22 159.5(5)
C34 Fe1 C86 C22 -118.0(8)
C49 Fe1 C86 C22 -36.7(5)
C78 Fe1 C86 C22 -80.7(6)
C8 Fe1 C86 C22 50.5(13)
C21 Fe1 C86 C34 -164.4(6)
C9 Fe1 C86 C34 -124.1(6)
C17 Fe1 C86 C34 -53.8(11)
C33 Fe1 C86 C34 -82.5(6)
C22 Fe1 C86 C34 118.0(8)
C49 Fe1 C86 C34 81.3(6)
C78 Fe1 C86 C34 37.3(6)
C8 Fe1 C86 C34 168.5(10)
C81 C77 C90 C103 -0.1(14)
C41 C77 C90 C103 -179.9(8)
C81 C77 C90 Ge3 179.4(7)
C41 C77 C90 Ge3 -0.4(14)
C64 Ge3 C90 C77 7.0(11)
C30 Ge3 C90 C77 -117.4(9)
Ge1 Ge3 C90 C77 110.5(8)
C64 Ge3 C90 C103 -173.4(7)
C30 Ge3 C90 C103 62.1(8)
Ge1 Ge3 C90 C103 -70.0(7)
C26 C13 C92 C79 62.9(10)
C132 C13 C92 C79 -115.0(9)
C26 C13 C92 C73 -60.4(10)
C132 C13 C92 C73 121.7(9)
C18 C30 C96 C97 1.4(13)
Ge3 C30 C96 C97 -172.0(6)
C18 C30 C96 C24 -177.9(8)
Ge3 C30 C96 C24 8.8(12)
C56 C24 C96 C97 64.8(11)
C27 C24 C96 C97 -58.3(11)
C56 C24 C96 C30 -116.0(10)
C27 C24 C96 C30 121.0(10)
C99 C59 C97 C96 -2.7(13)
C23 C59 C97 C96 176.4(8)
C30 C96 C97 C59 0.1(14)
C24 C96 C97 C59 179.4(8)
C97 C59 C99 C18 4.0(13)
C23 C59 C99 C18 -175.0(9)
C30 C18 C99 C59 -2.7(14)
C75 C18 C99 C59 -179.9(8)
C66 C53 C100 C16 -0.1(11)
Fe4 C53 C100 C16 59.3(7)
C66 C53 C100 Fe4 -59.3(6)
C71 C16 C100 C53 -0.2(11)
Fe4 C16 C100 C53 -59.2(7)
C71 C16 C100 Fe4 58.9(6)
C11 Fe4 C100 C53 -73.1(7)
C66 Fe4 C100 C53 37.7(6)
C109 Fe4 C100 C53 -37.6(12)
C71 Fe4 C100 C53 81.2(7)
C65 Fe4 C100 C53 -116.3(6)
C10 Fe4 C100 C53 168.1(12)
C16 Fe4 C100 C53 118.9(9)
C64 Fe4 C100 C53 -158.2(6)
C11 Fe4 C100 C16 168.0(5)
C66 Fe4 C100 C16 -81.1(6)
C109 Fe4 C100 C16 -156.5(8)
C53 Fe4 C100 C16 -118.9(9)
C71 Fe4 C100 C16 -37.7(5)
C65 Fe4 C100 C16 124.8(6)
C10 Fe4 C100 C16 49.2(15)
C64 Fe4 C100 C16 82.9(7)
C119 C7 C103 C90 1.7(15)
C119 C7 C103 C32 -177.1(9)
C77 C90 C103 C7 0.2(14)
Ge3 C90 C103 C7 -179.3(7)
C77 C90 C103 C32 179.0(9)
Ge3 C90 C103 C32 -0.6(13)
C93 C32 C103 C7 -52.9(11)
C29 C32 C103 C7 70.5(11)
C93 C32 C103 C90 128.3(10)
C29 C32 C103 C90 -108.2(11)
C65 C11 C109 C10 0.5(10)
Fe4 C11 C109 C10 59.7(6)
C65 C11 C109 Fe4 -59.3(6)
C64 C10 C109 C11 0.8(10)
Fe4 C10 C109 C11 -59.3(6)
C64 C10 C109 Fe4 60.1(6)
C66 Fe4 C109 C11 -117.7(6)
C53 Fe4 C109 C11 -76.7(6)
C71 Fe4 C109 C11 -157.5(6)
C65 Fe4 C109 C11 37.4(5)
C10 Fe4 C109 C11 118.6(7)
C16 Fe4 C109 C11 178.5(9)
C100 Fe4 C109 C11 -49.9(11)
C64 Fe4 C109 C11 81.4(5)
C11 Fe4 C109 C10 -118.6(7)
C66 Fe4 C109 C10 123.7(6)
C53 Fe4 C109 C10 164.7(5)
C71 Fe4 C109 C10 84.0(6)
C65 Fe4 C109 C10 -81.2(5)
C16 Fe4 C109 C10 59.9(12)
C100 Fe4 C109 C10 -168.5(8)
C64 Fe4 C109 C10 -37.2(5)
C6 C12 C116 C150 1.2(15)
C58 C12 C116 C150 -177.8(9)
C77 C81 C119 C7 3.8(15)
C77 C81 C119 C102 -176.0(10)
C103 C7 C119 C81 -3.6(16)
C103 C7 C119 C102 176.1(10)
C91 C102 C119 C81 -16.8(17)
C83 C102 C119 C81 110.9(11)
C91 C102 C119 C7 163.4(11)
C83 C102 C119 C7 -68.9(13)
C31 C54 C132 C13 4.7(13)
C51 C54 C132 C13 -174.5(8)
C31 C54 C132 Ge4 -165.5(7)
C51 C54 C132 Ge4 15.2(13)
C26 C13 C132 C54 -5.1(13)
C92 C13 C132 C54 172.7(8)
C26 C13 C132 Ge4 165.9(7)
C92 C13 C132 Ge4 -16.2(12)
C8 Ge4 C132 C54 3.9(9)
C6 Ge4 C132 C54 123.2(8)
Ge2 Ge4 C132 C54 -107.3(8)
C8 Ge4 C132 C13 -166.5(6)
C6 Ge4 C132 C13 -47.1(8)
Ge2 Ge4 C132 C13 82.4(7)
C12 C116 C150 C72 -3.6(16)
C12 C116 C150 C37 175.9(9)
C63 C72 C150 C116 1.9(16)
C63 C72 C150 C37 -177.6(9)
C108 C37 C150 C116 72.0(14)
C89 C37 C150 C116 -56.3(14)
C108 C37 C150 C72 -108.6(11)
C89 C37 C150 C72 123.1(11)
C153 C20 C151 C43 0.0(11)
Fe3 C20 C151 C43 -59.9(7)
C153 C20 C151 Fe3 59.8(7)
C152 C43 C151 C20 0.2(11)
Fe3 C43 C151 C20 59.8(7)
C152 C43 C151 Fe3 -59.6(7)
C152 Fe3 C151 C20 -80.8(7)
C80 Fe3 C151 C20 115.3(7)
C62 Fe3 C151 C20 158.7(6)
C43 Fe3 C151 C20 -118.5(9)
C153 Fe3 C151 C20 -37.6(6)
C39 Fe3 C151 C20 -166.1(8)
C74 Fe3 C151 C20 44(2)
C15 Fe3 C151 C20 75.0(8)
C152 Fe3 C151 C43 37.7(6)
C20 Fe3 C151 C43 118.5(9)
C80 Fe3 C151 C43 -126.2(6)
C62 Fe3 C151 C43 -82.8(7)
C153 Fe3 C151 C43 81.0(7)
C39 Fe3 C151 C43 -47.6(11)
C74 Fe3 C151 C43 162.4(16)
C15 Fe3 C151 C43 -166.5(6)
C151 C43 C152 C153 -0.3(11)
Fe3 C43 C152 C153 -60.2(7)
C151 C43 C152 Fe3 59.9(7)
C20 Fe3 C152 C153 38.1(6)
C80 Fe3 C152 C153 159.7(13)
C62 Fe3 C152 C153 -169.8(6)
C43 Fe3 C152 C153 119.1(9)
C39 Fe3 C152 C153 -128.8(7)
C151 Fe3 C152 C153 81.6(7)
C74 Fe3 C152 C153 -86.1(7)
C15 Fe3 C152 C153 -51.8(11)
C20 Fe3 C152 C43 -80.9(7)
C80 Fe3 C152 C43 40.7(17)
C62 Fe3 C152 C43 71.1(7)
C153 Fe3 C152 C43 -119.1(9)
C39 Fe3 C152 C43 112.2(6)
C151 Fe3 C152 C43 -37.5(6)
C74 Fe3 C152 C43 154.9(6)
C15 Fe3 C152 C43 -170.8(7)
C43 C152 C153 C20 0.2(12)
Fe3 C152 C153 C20 -59.7(7)
C43 C152 C153 Fe3 60.0(7)
C151 C20 C153 C152 -0.1(12)
Fe3 C20 C153 C152 59.9(7)
C151 C20 C153 Fe3 -60.0(7)
C20 Fe3 C153 C152 -118.4(9)
C80 Fe3 C153 C152 -167.6(8)
C62 Fe3 C153 C152 31.9(18)
C43 Fe3 C153 C152 -37.7(6)
C39 Fe3 C153 C152 70.2(8)
C151 Fe3 C153 C152 -81.2(6)
C74 Fe3 C153 C152 112.6(6)
C15 Fe3 C153 C152 156.2(6)
C152 Fe3 C153 C20 118.4(9)
C80 Fe3 C153 C20 -49.2(12)
C62 Fe3 C153 C20 150.3(14)
C43 Fe3 C153 C20 80.7(7)
C39 Fe3 C153 C20 -171.4(6)
C151 Fe3 C153 C20 37.2(6)
C74 Fe3 C153 C20 -129.0(6)
C15 Fe3 C153 C20 -85.4(7)
C160 C157 C158 C161 176.5(12)
C157 C158 C161 C156 -175.1(11)
C159 C156 C161 C158 -179.3(11)
